data_7127942
loop_
_publ_author_name
'Park, Seonghyeon'
'Kim, Dongwon'
'Kim, Doheon'
'Kim, Dongwook'
'Jung, Ok-Sang'

_publ_section_title
;
 A cyclic manipulation of cage isomers <i>via</i> anion exchange and
 thermal isomerism.
;
_journal_issue 23
_journal_name_full 'Chemical communications (Cambridge, England)'
_journal_page_first 2919
_journal_page_last 2922
_journal_paper_doi 10.1039/d0cc08303h
_journal_volume 57
_journal_year 2021
_chemical_formula_sum 'C136 H176 N24 O24 Pd4 Si8'
_chemical_formula_weight 3181.32
_space_group_crystal_system orthorhombic
_space_group_IT_number 18
_space_group_name_Hall 'P 2 2ab'
_space_group_name_H-M_alt 'P 21 21 2'
_atom_sites_solution_hydrogens geom
_audit_creation_method SHELXL-2018/3
_cell_angle_alpha 90
_cell_angle_beta 90
_cell_angle_gamma 90
_cell_formula_units_Z 4
_cell_length_a 33.763(7)
_cell_length_b 25.417(5)
_cell_length_c 25.901(5)
_cell_measurement_reflns_used 272143
_cell_measurement_temperature 100(2)
_cell_measurement_theta_max 33.749
_cell_measurement_theta_min 0.458
_cell_volume 22227(8)
_computing_cell_refinement 'HKL3000sm (Otwinowski & Minor, 1997)'
_computing_data_collection 'PAL BL2D-SMDC Program (Shin et. al, 2016)'
_computing_data_reduction 'HKL3000sm (Otwinowski & Minor, 1997)'
_computing_structure_refinement SHELXL
_computing_structure_solution SHELXS
_diffrn_ambient_temperature 100(2)
_diffrn_measured_fraction_theta_full 0.995
_diffrn_measured_fraction_theta_max 0.995
_diffrn_measurement_device_type 'Rayonix MX225HS CCD area detector'
_diffrn_measurement_method 'omega scan'
_diffrn_radiation_type synchrotron
_diffrn_radiation_wavelength 0.800
_diffrn_reflns_av_R_equivalents 0.0629
_diffrn_reflns_av_unetI/netI 0.0569
_diffrn_reflns_Laue_measured_fraction_full 0.995
_diffrn_reflns_Laue_measured_fraction_max 0.995
_diffrn_reflns_limit_h_max 39
_diffrn_reflns_limit_h_min -39
_diffrn_reflns_limit_k_max 29
_diffrn_reflns_limit_k_min -29
_diffrn_reflns_limit_l_max 30
_diffrn_reflns_limit_l_min -30
_diffrn_reflns_number 147585
_diffrn_reflns_point_group_measured_fraction_full 0.995
_diffrn_reflns_point_group_measured_fraction_max 0.995
_diffrn_reflns_theta_full 27.999
_diffrn_reflns_theta_max 27.999
_diffrn_reflns_theta_min 1.263
_diffrn_source 'PLSII 2D bending magnet'
_exptl_absorpt_coefficient_mu 0.557
_exptl_absorpt_correction_T_max 1.000
_exptl_absorpt_correction_T_min 0.794
_exptl_absorpt_correction_type empirical
_exptl_absorpt_process_details 'HKL3000sm Scalepack(Otwinowski et.al,2003)'
_exptl_crystal_colour colorless
_exptl_crystal_density_diffrn 0.951
_exptl_crystal_description block
_exptl_crystal_F_000 6592
_exptl_crystal_size_max 0.050
_exptl_crystal_size_mid 0.040
_exptl_crystal_size_min 0.025
_refine_diff_density_max 0.970
_refine_diff_density_min -0.404
_refine_diff_density_rms 0.080
_refine_ls_abs_structure_details
;
 Flack x determined using 5914 quotients [(I+)-(I-)]/[(I+)+(I-)]
 (Parsons, Flack and Wagner, Acta Cryst. B69 (2013) 249-259).
;
_refine_ls_abs_structure_Flack 0.090(7)
_refine_ls_extinction_method none
_refine_ls_goodness_of_fit_ref 0.846
_refine_ls_hydrogen_treatment constr
_refine_ls_matrix_type full
_refine_ls_number_parameters 1851
_refine_ls_number_reflns 37457
_refine_ls_number_restraints 2444
_refine_ls_restrained_S_all 0.882
_refine_ls_R_factor_all 0.1333
_refine_ls_R_factor_gt 0.0732
_refine_ls_shift/su_max 0.000
_refine_ls_shift/su_mean 0.000
_refine_ls_structure_factor_coef Fsqd
_refine_ls_weighting_details 'w=1/[\s^2^(Fo^2^)+(0.1553P)^2^] where P=(Fo^2^+2Fc^2^)/3'
_refine_ls_weighting_scheme calc
_refine_ls_wR_factor_gt 0.1997
_refine_ls_wR_factor_ref 0.2309
_reflns_Friedel_coverage 0.874
_reflns_Friedel_fraction_full 0.996
_reflns_Friedel_fraction_max 0.996
_reflns_number_gt 16256
_reflns_number_total 37457
_reflns_threshold_expression 'I > 2\s(I)'
_cod_data_source_file d0cc08303h3.cif
_cod_data_source_block PdL4NO3_exchange_sq
_cod_depositor_comments 'Adding full bibliography for 7127941--7127948.cif.'
_cod_database_code 7127942
_shelx_shelxl_version_number 2018/3
_shelx_space_group_comment
;
The symmetry employed for this shelxl refinement is uniquely defined
by the following loop, which should always be used as a source of
symmetry information in preference to the above space-group names.
They are only intended as comments.
;
_shelx_estimated_absorpt_t_min 0.973
_shelx_estimated_absorpt_t_max 0.986

loop_
_space_group_symop_operation_xyz
'x, y, z'
'-x, -y, z'
'-x+1/2, y+1/2, -z'
'x+1/2, -y+1/2, -z'

loop_
_atom_site_label
_atom_site_type_symbol
_atom_site_fract_x
_atom_site_fract_y
_atom_site_fract_z
_atom_site_U_iso_or_equiv
_atom_site_adp_type
_atom_site_occupancy
_atom_site_site_symmetry_order
_atom_site_calc_flag
_atom_site_refinement_flags_posn
_atom_site_refinement_flags_adp
_atom_site_refinement_flags_occupancy
_atom_site_disorder_assembly
_atom_site_disorder_group
N7 N 0.3575(7) 0.1903(9) 0.5017(9) 0.257(11) Uani 0.635(14) 1 d D U P . .
O8 O 0.3732(9) 0.2073(10) 0.5421(9) 0.273(11) Uani 0.635(14) 1 d D U P . .
O10 O 0.3700(9) 0.1475(8) 0.4849(10) 0.259(10) Uani 0.635(14) 1 d D U P . .
O9 O 0.3441(8) 0.2236(9) 0.4710(9) 0.256(10) Uani 0.635(14) 1 d D U P . .
N10 N 0.3425(7) 0.2961(9) -0.0252(8) 0.235(10) Uani 0.602(13) 1 d D U P . .
O17 O 0.3523(8) 0.2645(8) -0.0592(8) 0.225(9) Uani 0.602(13) 1 d D U P . .
O18 O 0.3564(8) 0.2920(8) 0.0184(7) 0.211(9) Uani 0.602(13) 1 d D U P . .
O19 O 0.3251(9) 0.3374(9) -0.0371(10) 0.266(11) Uani 0.602(13) 1 d D U P . .
N8 N 0.6121(8) 0.3294(12) 0.3543(11) 0.271(13) Uani 0.500(13) 1 d D U P . .
O22 O 0.5801(8) 0.3092(16) 0.3655(15) 0.294(14) Uani 0.500(13) 1 d D U P . .
O21 O 0.6389(8) 0.3292(11) 0.3865(10) 0.230(11) Uani 0.500(13) 1 d D U P . .
O20 O 0.6161(11) 0.3518(14) 0.3120(10) 0.276(13) Uani 0.500(13) 1 d D U P . .
N1 N 0.4945(2) 0.1077(2) 0.1848(2) 0.0654(16) Uani 1 1 d . U . . .
O1 O 0.4979(4) 0.0879(5) 0.1367(4) 0.179(4) Uani 1 1 d . U . . .
O2 O 0.4967(3) 0.1580(5) 0.1853(4) 0.157(3) Uani 1 1 d . U . . .
O3 O 0.4984(4) 0.0875(5) 0.2309(4) 0.188(4) Uani 1 1 d . U . . .
N2 N 0.4132(4) 0.3809(5) 0.2991(5) 0.134(4) Uani 1 1 d D U . . .
O11 O 0.4247(5) 0.3689(6) 0.2546(5) 0.228(6) Uani 1 1 d D U . . .
O12 O 0.4173(5) 0.4277(5) 0.3101(6) 0.242(6) Uani 1 1 d D U . . .
O13 O 0.4272(5) 0.3489(5) 0.3325(5) 0.215(5) Uani 1 1 d D U . . .
N4 N 0.5710(4) 0.3830(5) 1.0574(6) 0.155(4) Uani 1 1 d D U . . .
O14 O 0.6063(4) 0.3704(6) 1.0460(7) 0.251(6) Uani 1 1 d D U . . .
O15 O 0.5581(4) 0.4216(6) 1.0356(6) 0.226(6) Uani 1 1 d D U . . .
O16 O 0.5604(4) 0.3727(6) 1.1021(5) 0.220(5) Uani 1 1 d D U . . .
Pd1 Pd 0.49769(3) 0.35714(4) 0.50328(4) 0.1222(3) Uani 1 1 d . U . . .
Pd2 Pd 0.48600(3) 0.35731(4) 0.84656(4) 0.1127(3) Uani 1 1 d . U . . .
Pd3 Pd 0.49965(3) 0.17576(4) 0.32618(4) 0.1196(3) Uani 1 1 d . U . . .
N3 N 0.500000 0.500000 0.7834(4) 0.075(3) Uani 1 2 d DS TU P . .
Pd4 Pd 0.49202(3) 0.17481(4) 0.04217(4) 0.1184(3) Uani 1 1 d . U . . .
O4 O 0.5007(4) 0.5424(2) 0.5884(4) 0.199(4) Uani 1 1 d D U . . .
Si1A Si 0.38694(10) 0.37184(14) 0.66987(16) 0.1157(10) Uani 1 1 d . U . . .
N2A N 0.4719(3) 0.3227(4) 0.5654(4) 0.122(3) Uani 1 1 d . U . . .
C3A C 0.4460(4) 0.3518(5) 0.5914(5) 0.116(3) Uani 1 1 d . U . . .
H3A H 0.440104 0.386428 0.579959 0.140 Uiso 1 1 calc R U . . .
C4A C 0.4264(4) 0.3304(5) 0.6381(5) 0.117(3) Uani 1 1 d . U . . .
C5A C 0.4325(4) 0.2791(5) 0.6465(6) 0.119(3) Uani 1 1 d . U . . .
H5A H 0.417954 0.262888 0.673599 0.143 Uiso 1 1 calc R U . . .
C6A C 0.4590(4) 0.2474(5) 0.6182(6) 0.125(3) Uani 1 1 d . U . . .
H6A H 0.463480 0.211775 0.627603 0.150 Uiso 1 1 calc R U . . .
C7A C 0.4788(4) 0.2702(5) 0.5749(5) 0.123(3) Uani 1 1 d . U . . .
H7A H 0.496066 0.250135 0.553635 0.147 Uiso 1 1 calc R U . . .
C8A C 0.4003(4) 0.4427(5) 0.6634(6) 0.127(4) Uani 1 1 d . U . . .
H8AA H 0.378324 0.464505 0.675661 0.190 Uiso 1 1 calc R U . . .
H8AB H 0.405776 0.450765 0.627130 0.190 Uiso 1 1 calc R U . . .
H8AC H 0.423994 0.450055 0.684166 0.190 Uiso 1 1 calc R U . . .
N9A N 0.4320(3) 0.3451(4) 0.8158(4) 0.116(3) Uani 1 1 d . U . . .
C10A C 0.4060(4) 0.3195(5) 0.8407(6) 0.122(3) Uani 1 1 d . U . . .
H10A H 0.411150 0.307989 0.874933 0.147 Uiso 1 1 calc R U . . .
C11A C 0.3682(4) 0.3082(5) 0.8162(6) 0.127(3) Uani 1 1 d . U . . .
H11A H 0.348421 0.290593 0.835716 0.153 Uiso 1 1 calc R U . . .
C12A C 0.3597(4) 0.3222(6) 0.7647(6) 0.134(3) Uani 1 1 d . U . . .
H12A H 0.335319 0.313181 0.748743 0.161 Uiso 1 1 calc R U . . .
C13A C 0.3897(4) 0.3504(5) 0.7381(5) 0.121(3) Uani 1 1 d . U . . .
C14A C 0.4251(4) 0.3609(5) 0.7676(6) 0.119(3) Uani 1 1 d . U . . .
H14A H 0.445290 0.380851 0.751136 0.143 Uiso 1 1 calc R U . . .
C15A C 0.3367(4) 0.3539(7) 0.6422(6) 0.145(3) Uani 1 1 d . U . . .
H15A H 0.330055 0.316408 0.650105 0.173 Uiso 1 1 calc R U . . .
C16A C 0.3053(4) 0.3884(7) 0.6587(7) 0.161(4) Uani 1 1 d . U . . .
H16A H 0.311664 0.424816 0.647870 0.193 Uiso 1 1 calc R U . . .
H16B H 0.303863 0.387960 0.696868 0.193 Uiso 1 1 calc R U . . .
C17A C 0.2646(5) 0.3732(8) 0.6367(7) 0.179(5) Uani 1 1 d D U . . .
H17A H 0.256240 0.338783 0.650805 0.215 Uiso 1 1 calc R U . . .
H17B H 0.244601 0.399847 0.646813 0.215 Uiso 1 1 calc R U . . .
C18A C 0.2671(5) 0.3702(9) 0.5795(7) 0.197(5) Uani 1 1 d D U . . .
H18A H 0.271141 0.406185 0.565882 0.237 Uiso 1 1 calc R U . . .
H18B H 0.241336 0.357424 0.566158 0.237 Uiso 1 1 calc R U . . .
C19A C 0.2990(5) 0.3356(8) 0.5589(8) 0.190(5) Uani 1 1 d D U . . .
H19A H 0.298542 0.334584 0.520705 0.229 Uiso 1 1 calc R U . . .
H19B H 0.296559 0.299328 0.572433 0.229 Uiso 1 1 calc R U . . .
C20A C 0.3385(5) 0.3634(8) 0.5797(7) 0.175(4) Uani 1 1 d . U . . .
H20A H 0.338596 0.401452 0.571463 0.210 Uiso 1 1 calc R U . . .
H20B H 0.362455 0.346957 0.564617 0.210 Uiso 1 1 calc R U . . .
Si1B Si 0.59782(10) 0.34147(14) 0.68023(16) 0.1167(10) Uani 1 1 d . U . . .
N2B N 0.5507(3) 0.3372(4) 0.5350(5) 0.122(3) Uani 1 1 d . U . . .
C3B C 0.5770(4) 0.3049(6) 0.5053(6) 0.133(3) Uani 1 1 d . U . . .
H3B H 0.572749 0.301064 0.469210 0.160 Uiso 1 1 calc R U . . .
C4B C 0.6063(5) 0.2812(6) 0.5270(6) 0.137(4) Uani 1 1 d . U . . .
H4B H 0.621600 0.257032 0.507345 0.164 Uiso 1 1 calc R U . . .
C5B C 0.6166(5) 0.2904(5) 0.5812(6) 0.136(3) Uani 1 1 d . U . . .
H5B H 0.639007 0.274128 0.596503 0.164 Uiso 1 1 calc R U . . .
C6B C 0.5899(4) 0.3274(5) 0.6121(6) 0.119(3) Uani 1 1 d . U . . .
C7B C 0.5586(4) 0.3467(5) 0.5842(6) 0.118(3) Uani 1 1 d . U . . .
H7B H 0.540824 0.369333 0.601993 0.142 Uiso 1 1 calc R U . . .
C8B C 0.5988(4) 0.4141(5) 0.6909(6) 0.133(4) Uani 1 1 d . U . . .
H8BA H 0.610718 0.421662 0.724568 0.199 Uiso 1 1 calc R U . . .
H8BB H 0.571655 0.427821 0.690098 0.199 Uiso 1 1 calc R U . . .
H8BC H 0.614426 0.430873 0.663637 0.199 Uiso 1 1 calc R U . . .
N9B N 0.5089(3) 0.3154(4) 0.7863(4) 0.115(2) Uani 1 1 d . U . . .
C10B C 0.4953(5) 0.2659(5) 0.7737(5) 0.127(3) Uani 1 1 d . U . . .
H10B H 0.473566 0.250882 0.791782 0.152 Uiso 1 1 calc R U . . .
C11B C 0.5125(4) 0.2402(5) 0.7370(6) 0.127(3) Uani 1 1 d . U . . .
H11B H 0.504895 0.204747 0.730653 0.153 Uiso 1 1 calc R U . . .
C12B C 0.5406(4) 0.2618(6) 0.7077(6) 0.132(3) Uani 1 1 d . U . . .
H12B H 0.551495 0.241900 0.680124 0.159 Uiso 1 1 calc R U . . .
C13B C 0.5545(4) 0.3130(5) 0.7163(6) 0.119(3) Uani 1 1 d . U . . .
C14B C 0.5368(4) 0.3370(5) 0.7579(5) 0.114(3) Uani 1 1 d . U . . .
H14B H 0.545160 0.371580 0.766670 0.136 Uiso 1 1 calc R U . . .
C15B C 0.6421(4) 0.3098(7) 0.7054(5) 0.142(3) Uani 1 1 d D U . . .
H15B H 0.639697 0.272301 0.694055 0.170 Uiso 1 1 calc R U . . .
C16B C 0.6430(4) 0.3071(7) 0.7646(5) 0.158(4) Uani 1 1 d D U . . .
H16C H 0.642248 0.343486 0.778161 0.190 Uiso 1 1 calc R U . . .
H16D H 0.618464 0.289306 0.776376 0.190 Uiso 1 1 calc R U . . .
C17B C 0.6774(4) 0.2796(8) 0.7884(7) 0.179(4) Uani 1 1 d D U . . .
H17C H 0.676668 0.284620 0.826323 0.214 Uiso 1 1 calc R U . . .
H17D H 0.675359 0.241372 0.781418 0.214 Uiso 1 1 calc R U . . .
C18B C 0.7138(4) 0.2985(8) 0.7691(6) 0.175(4) Uani 1 1 d D U . . .
H18C H 0.735669 0.277317 0.784003 0.210 Uiso 1 1 calc R U . . .
H18D H 0.717510 0.335336 0.780435 0.210 Uiso 1 1 calc R U . . .
C19B C 0.7164(4) 0.2961(7) 0.7100(6) 0.160(4) Uani 1 1 d D U . . .
H19C H 0.715438 0.258934 0.698566 0.192 Uiso 1 1 calc R U . . .
H19D H 0.741926 0.311250 0.698488 0.192 Uiso 1 1 calc R U . . .
C20B C 0.6812(3) 0.3275(6) 0.6845(6) 0.141(3) Uani 1 1 d D U . . .
H20C H 0.684606 0.365546 0.691400 0.169 Uiso 1 1 calc R U . . .
H20D H 0.681710 0.322190 0.646672 0.169 Uiso 1 1 calc R U . . .
Si1C Si 0.62073(14) 0.4963(2) 0.43109(19) 0.1483(13) Uani 1 1 d . U . . .
N2C N 0.5235(4) 0.3945(4) 0.4442(5) 0.137(3) Uani 1 1 d . U . . .
C3C C 0.5087(5) 0.3942(6) 0.3953(6) 0.140(4) Uani 1 1 d . U . . .
H3C H 0.487236 0.371166 0.387873 0.168 Uiso 1 1 calc R U . . .
C4C C 0.5231(5) 0.4255(6) 0.3559(6) 0.148(4) Uani 1 1 d . U . . .
H4C H 0.510411 0.427499 0.323164 0.178 Uiso 1 1 calc R U . . .
C5C C 0.5592(5) 0.4557(6) 0.3675(6) 0.139(3) Uani 1 1 d . U . . .
H5C H 0.571657 0.474474 0.340338 0.167 Uiso 1 1 calc R U . . .
N5 N 0.500000 0.500000 0.5666(4) 0.069(2) Uani 1 2 d DS TU P . .
O5 O 0.500000 0.500000 0.8321(4) 0.155(4) Uani 1 2 d DS TU P . .
C6C C 0.5758(4) 0.4579(6) 0.4164(7) 0.136(3) Uani 1 1 d . U . . .
O6 O 0.500000 0.500000 0.5183(4) 0.164(5) Uani 1 2 d DS TU P . .
C7C C 0.5578(4) 0.4273(5) 0.4556(6) 0.129(3) Uani 1 1 d . U . . .
H7C H 0.568121 0.428140 0.489724 0.155 Uiso 1 1 calc R U . . .
O7 O 0.5030(4) 0.5424(2) 0.7613(4) 0.190(4) Uani 1 1 d D U . . .
C8C C 0.6509(5) 0.4904(8) 0.3688(8) 0.191(6) Uani 1 1 d . U . . .
H8CA H 0.665921 0.522841 0.363234 0.286 Uiso 1 1 calc R U . . .
H8CB H 0.632909 0.484600 0.339621 0.286 Uiso 1 1 calc R U . . .
H8CC H 0.669194 0.460617 0.371660 0.286 Uiso 1 1 calc R U . . .
N9C N 0.5566(3) 0.6258(5) 0.4734(4) 0.126(3) Uani 1 1 d . U . . .
C10C C 0.5814(5) 0.6662(6) 0.4638(6) 0.136(4) Uani 1 1 d . U . . .
H10C H 0.571935 0.701076 0.468664 0.163 Uiso 1 1 calc R U . . .
C11C C 0.6221(5) 0.6587(6) 0.4463(6) 0.140(4) Uani 1 1 d . U . . .
H11C H 0.639812 0.687340 0.441380 0.168 Uiso 1 1 calc R U . . .
C12C C 0.6330(5) 0.6080(6) 0.4374(6) 0.143(4) Uani 1 1 d . U . . .
H12C H 0.659387 0.601075 0.426414 0.172 Uiso 1 1 calc R U . . .
C13C C 0.6068(5) 0.5650(6) 0.4438(6) 0.138(3) Uani 1 1 d . U . . .
C14C C 0.5682(4) 0.5780(6) 0.4649(5) 0.124(3) Uani 1 1 d . U . . .
H14C H 0.550505 0.550093 0.472907 0.148 Uiso 1 1 calc R U . . .
C15C C 0.6436(6) 0.4678(6) 0.4877(8) 0.192(4) Uani 1 1 d D U . . .
H15C H 0.622719 0.466933 0.515097 0.230 Uiso 1 1 calc R U . . .
C16C C 0.6590(6) 0.4117(6) 0.4825(7) 0.205(5) Uani 1 1 d D U . . .
H16E H 0.637656 0.389168 0.468384 0.245 Uiso 1 1 calc R U . . .
H16F H 0.681235 0.411300 0.457622 0.245 Uiso 1 1 calc R U . . .
C17C C 0.6728(7) 0.3891(7) 0.5327(8) 0.228(6) Uani 1 1 d D U . . .
H17E H 0.650352 0.387069 0.557223 0.273 Uiso 1 1 calc R U . . .
H17F H 0.683041 0.353008 0.527154 0.273 Uiso 1 1 calc R U . . .
C18C C 0.7037(7) 0.4220(8) 0.5538(10) 0.245(6) Uani 1 1 d D U . . .
H18E H 0.726445 0.422564 0.529754 0.294 Uiso 1 1 calc R U . . .
H18F H 0.712849 0.406949 0.586976 0.294 Uiso 1 1 calc R U . . .
C19C C 0.6890(7) 0.4787(8) 0.5628(8) 0.241(6) Uani 1 1 d D U . . .
H19E H 0.710210 0.500104 0.578762 0.289 Uiso 1 1 calc R U . . .
H19F H 0.665870 0.478598 0.586342 0.289 Uiso 1 1 calc R U . . .
C20C C 0.6767(7) 0.5033(8) 0.5081(8) 0.224(5) Uani 1 1 d D U . . .
H20E H 0.667125 0.539902 0.512310 0.269 Uiso 1 1 calc R U . . .
H20F H 0.699549 0.503391 0.484146 0.269 Uiso 1 1 calc R U . . .
Si1D Si 0.62148(11) 0.48058(15) 0.91375(17) 0.1236(11) Uani 1 1 d . U . . .
N2D N 0.5423(3) 0.3633(4) 0.8773(4) 0.107(2) Uani 1 1 d . U . . .
C3D C 0.5616(4) 0.3203(5) 0.8850(5) 0.111(3) Uani 1 1 d . U . . .
H3D H 0.549471 0.287166 0.878753 0.134 Uiso 1 1 calc R U . . .
C4D C 0.6001(4) 0.3230(5) 0.9026(5) 0.114(3) Uani 1 1 d . U . . .
H4D H 0.614255 0.291276 0.908729 0.137 Uiso 1 1 calc R U . . .
C5D C 0.6175(4) 0.3674(5) 0.9111(5) 0.118(3) Uani 1 1 d . U . . .
H5D H 0.644215 0.368012 0.922487 0.141 Uiso 1 1 calc R U . . .
C6D C 0.5968(4) 0.4154(5) 0.9034(5) 0.114(3) Uani 1 1 d . U . . .
C7D C 0.5591(4) 0.4096(5) 0.8855(5) 0.111(3) Uani 1 1 d . U . . .
H7D H 0.544096 0.440396 0.878521 0.134 Uiso 1 1 calc R U . . .
C8D C 0.6569(4) 0.4774(6) 0.9688(6) 0.146(5) Uani 1 1 d . U . . .
H8DA H 0.668025 0.512483 0.974991 0.219 Uiso 1 1 calc R U . . .
H8DB H 0.678314 0.452831 0.960461 0.219 Uiso 1 1 calc R U . . .
H8DC H 0.642995 0.465363 0.999788 0.219 Uiso 1 1 calc R U . . .
N9D N 0.5365(3) 0.6006(4) 0.9045(4) 0.113(3) Uani 1 1 d . U . . .
C10D C 0.5260(4) 0.6048(5) 0.9543(6) 0.122(3) Uani 1 1 d . U . . .
H10D H 0.508264 0.632221 0.963504 0.146 Uiso 1 1 calc R U . . .
C11D C 0.5389(5) 0.5731(6) 0.9917(6) 0.136(4) Uani 1 1 d . U . . .
H11D H 0.527686 0.573619 1.025310 0.163 Uiso 1 1 calc R U . . .
C12D C 0.5686(4) 0.5405(6) 0.9793(6) 0.134(3) Uani 1 1 d . U . . .
H12D H 0.582297 0.523205 1.006444 0.160 Uiso 1 1 calc R U . . .
C13D C 0.5800(4) 0.5308(5) 0.9304(6) 0.120(3) Uani 1 1 d . U . . .
C14D C 0.5635(4) 0.5654(5) 0.8949(6) 0.117(3) Uani 1 1 d . U . . .
H14D H 0.572699 0.563052 0.860309 0.141 Uiso 1 1 calc R U . . .
C15D C 0.6466(4) 0.4990(5) 0.8533(6) 0.136(3) Uani 1 1 d D U . . .
H15D H 0.626389 0.502856 0.825322 0.163 Uiso 1 1 calc R U . . .
C16D C 0.6695(4) 0.5523(5) 0.8593(6) 0.148(4) Uani 1 1 d D U . . .
H16G H 0.650714 0.580756 0.868245 0.178 Uiso 1 1 calc R U . . .
H16H H 0.689214 0.549320 0.887415 0.178 Uiso 1 1 calc R U . . .
C17D C 0.6906(4) 0.5654(6) 0.8080(6) 0.149(4) Uani 1 1 d D U . . .
H17G H 0.670454 0.571026 0.780798 0.179 Uiso 1 1 calc R U . . .
H17H H 0.705560 0.598665 0.812197 0.179 Uiso 1 1 calc R U . . .
C18D C 0.7176(4) 0.5243(6) 0.7916(7) 0.156(4) Uani 1 1 d D U . . .
H18G H 0.738615 0.519795 0.817875 0.187 Uiso 1 1 calc R U . . .
H18H H 0.730395 0.534798 0.758768 0.187 Uiso 1 1 calc R U . . .
C19D C 0.6961(4) 0.4727(6) 0.7840(6) 0.156(4) Uani 1 1 d D U . . .
H19G H 0.715036 0.444913 0.773486 0.187 Uiso 1 1 calc R U . . .
H19H H 0.675756 0.476275 0.756776 0.187 Uiso 1 1 calc R U . . .
C20D C 0.6757(4) 0.4574(5) 0.8380(6) 0.141(4) Uani 1 1 d D U . . .
H20G H 0.662003 0.423207 0.834589 0.170 Uiso 1 1 calc R U . . .
H20H H 0.696301 0.453948 0.864987 0.170 Uiso 1 1 calc R U . . .
Si1E Si 0.37302(12) 0.23656(18) 0.18881(18) 0.1376(12) Uani 1 1 d . U . . .
N2E N 0.4450(3) 0.2048(4) 0.3138(5) 0.129(3) Uani 1 1 d . U . . .
C3E C 0.4186(4) 0.2107(5) 0.3550(6) 0.126(3) Uani 1 1 d . U . . .
H3E H 0.427446 0.203506 0.389127 0.152 Uiso 1 1 calc R U . . .
C4E C 0.3813(4) 0.2262(6) 0.3477(7) 0.137(4) Uani 1 1 d . U . . .
H4E H 0.364211 0.231209 0.376387 0.165 Uiso 1 1 calc R U . . .
C5E C 0.3674(4) 0.2349(6) 0.2975(7) 0.137(3) Uani 1 1 d . U . . .
H5E H 0.341067 0.247082 0.292520 0.164 Uiso 1 1 calc R U . . .
C6E C 0.3911(4) 0.2263(6) 0.2554(6) 0.134(3) Uani 1 1 d . U . . .
C7E C 0.4296(4) 0.2106(6) 0.2657(6) 0.129(3) Uani 1 1 d . U . . .
H7E H 0.446372 0.203532 0.237092 0.155 Uiso 1 1 calc R U . . .
C8E C 0.3341(4) 0.2918(6) 0.1870(7) 0.156(5) Uani 1 1 d . U . . .
H8EA H 0.345914 0.324586 0.199646 0.234 Uiso 1 1 calc R U . . .
H8EB H 0.311599 0.282221 0.209045 0.234 Uiso 1 1 calc R U . . .
H8EC H 0.324864 0.296787 0.151475 0.234 Uiso 1 1 calc R U . . .
N9E N 0.4669(3) 0.2324(4) 0.0826(4) 0.119(2) Uani 1 1 d . U . . .
C10E C 0.4766(4) 0.2838(5) 0.0798(5) 0.122(3) Uani 1 1 d . U . . .
H10E H 0.498111 0.292814 0.057838 0.146 Uiso 1 1 calc R U . . .
C11E C 0.4580(5) 0.3252(6) 0.1063(6) 0.138(4) Uani 1 1 d . U . . .
H11E H 0.465848 0.360714 0.101116 0.166 Uiso 1 1 calc R U . . .
C12E C 0.4273(5) 0.3122(6) 0.1406(6) 0.143(4) Uani 1 1 d . U . . .
H12E H 0.415697 0.338077 0.162290 0.172 Uiso 1 1 calc R U . . .
C13E C 0.4139(4) 0.2576(6) 0.1417(6) 0.133(3) Uani 1 1 d . U . . .
C14E C 0.4352(4) 0.2191(6) 0.1170(6) 0.128(3) Uani 1 1 d . U . . .
H14E H 0.428804 0.183180 0.122782 0.154 Uiso 1 1 calc R U . . .
C15E C 0.3524(4) 0.1751(6) 0.1648(5) 0.147(3) Uani 1 1 d D U . . .
H15E H 0.374107 0.148474 0.162533 0.176 Uiso 1 1 calc R U . . .
C16E C 0.3199(5) 0.1540(7) 0.2028(6) 0.168(4) Uani 1 1 d D U . . .
H16I H 0.331459 0.148340 0.237445 0.202 Uiso 1 1 calc R U . . .
H16J H 0.298125 0.179908 0.205844 0.202 Uiso 1 1 calc R U . . .
C17E C 0.3039(5) 0.1011(7) 0.1806(6) 0.173(4) Uani 1 1 d D U . . .
H17I H 0.326057 0.076487 0.174176 0.207 Uiso 1 1 calc R U . . .
H17J H 0.285494 0.084549 0.205586 0.207 Uiso 1 1 calc R U . . .
C18E C 0.2833(5) 0.1124(8) 0.1327(6) 0.182(5) Uani 1 1 d D U . . .
H18I H 0.263039 0.139861 0.138635 0.218 Uiso 1 1 calc R U . . .
H18J H 0.269651 0.080245 0.120315 0.218 Uiso 1 1 calc R U . . .
C19E C 0.3128(5) 0.1312(7) 0.0917(6) 0.168(4) Uani 1 1 d D U . . .
H19I H 0.298559 0.138745 0.059071 0.201 Uiso 1 1 calc R U . . .
H19J H 0.332453 0.103172 0.084767 0.201 Uiso 1 1 calc R U . . .
C20E C 0.3353(5) 0.1836(6) 0.1111(6) 0.158(4) Uani 1 1 d D U . . .
H20I H 0.356877 0.192506 0.086797 0.190 Uiso 1 1 calc R U . . .
H20J H 0.316427 0.213444 0.111869 0.190 Uiso 1 1 calc R U . . .
Si1F Si 0.61475(13) 0.2501(2) 0.1788(2) 0.1448(13) Uani 1 1 d . U . . .
N2F N 0.5240(3) 0.2360(4) 0.2847(5) 0.130(3) Uani 1 1 d . U . . .
C3F C 0.5079(5) 0.2847(6) 0.2863(6) 0.137(3) Uani 1 1 d . U . . .
H3F H 0.486672 0.292075 0.309253 0.164 Uiso 1 1 calc R U . . .
C4F C 0.5227(5) 0.3240(7) 0.2539(6) 0.148(4) Uani 1 1 d . U . . .
H4F H 0.511319 0.358144 0.254053 0.177 Uiso 1 1 calc R U . . .
C5F C 0.5538(5) 0.3127(7) 0.2218(7) 0.148(4) Uani 1 1 d . U . . .
H5F H 0.563455 0.339163 0.199138 0.178 Uiso 1 1 calc R U . . .
C6F C 0.5703(5) 0.2673(7) 0.2219(6) 0.140(3) Uani 1 1 d . U . . .
C7F C 0.5527(4) 0.2305(6) 0.2501(6) 0.127(3) Uani 1 1 d . U . . .
H7F H 0.561812 0.195566 0.244797 0.153 Uiso 1 1 calc R U . . .
C8F C 0.6458(5) 0.3067(7) 0.1762(8) 0.178(6) Uani 1 1 d . U . . .
H8FA H 0.651821 0.315114 0.140145 0.267 Uiso 1 1 calc R U . . .
H8FB H 0.670504 0.299566 0.194841 0.267 Uiso 1 1 calc R U . . .
H8FC H 0.632185 0.336535 0.192305 0.267 Uiso 1 1 calc R U . . .
N9F N 0.5461(3) 0.2066(4) 0.0532(5) 0.118(3) Uani 1 1 d . U . . .
C10F C 0.5694(4) 0.2179(5) 0.0142(6) 0.128(3) Uani 1 1 d . U . . .
H10F H 0.559254 0.214965 -0.019887 0.153 Uiso 1 1 calc R U . . .
C11F C 0.6086(5) 0.2340(6) 0.0208(6) 0.137(4) Uani 1 1 d . U . . .
H11F H 0.625729 0.237825 -0.008009 0.165 Uiso 1 1 calc R U . . .
C12F C 0.6214(5) 0.2438(6) 0.0684(6) 0.134(3) Uani 1 1 d . U . . .
H12F H 0.648133 0.254379 0.073198 0.161 Uiso 1 1 calc R U . . .
C13F C 0.5968(4) 0.2390(6) 0.1117(6) 0.131(3) Uani 1 1 d . U . . .
C14F C 0.5611(4) 0.2150(5) 0.1001(6) 0.122(3) Uani 1 1 d . U . . .
H14F H 0.545651 0.203251 0.128494 0.147 Uiso 1 1 calc R U . . .
C15F C 0.6399(4) 0.1893(7) 0.2037(5) 0.150(3) Uani 1 1 d D U . . .
H15F H 0.619631 0.160597 0.204597 0.180 Uiso 1 1 calc R U . . .
C16F C 0.6734(4) 0.1707(7) 0.1698(5) 0.155(4) Uani 1 1 d D U . . .
H16K H 0.692168 0.200184 0.165244 0.186 Uiso 1 1 calc R U . . .
H16L H 0.662402 0.162060 0.135408 0.186 Uiso 1 1 calc R U . . .
C17F C 0.6966(5) 0.1227(7) 0.1895(6) 0.159(4) Uani 1 1 d D U . . .
H17K H 0.679549 0.091111 0.186561 0.191 Uiso 1 1 calc R U . . .
H17L H 0.719900 0.117223 0.166981 0.191 Uiso 1 1 calc R U . . .
C18F C 0.7100(5) 0.1272(8) 0.2422(6) 0.172(4) Uani 1 1 d D U . . .
H18K H 0.731643 0.153400 0.243638 0.207 Uiso 1 1 calc R U . . .
H18L H 0.720948 0.092943 0.253298 0.207 Uiso 1 1 calc R U . . .
C19F C 0.6772(5) 0.1438(7) 0.2806(6) 0.176(4) Uani 1 1 d D U . . .
H19K H 0.689005 0.150182 0.315083 0.211 Uiso 1 1 calc R U . . .
H19L H 0.657437 0.115293 0.283928 0.211 Uiso 1 1 calc R U . . .
C20F C 0.6562(5) 0.1963(7) 0.2603(6) 0.164(4) Uani 1 1 d D U . . .
H20K H 0.633970 0.205395 0.283676 0.197 Uiso 1 1 calc R U . . .
H20L H 0.675394 0.225679 0.261059 0.197 Uiso 1 1 calc R U . . .
Si1G Si 0.60509(11) 0.00211(16) 0.32738(14) 0.1207(10) Uani 1 1 d . U . . .
N2G N 0.5534(3) 0.1444(5) 0.3443(4) 0.126(3) Uani 1 1 d . U . . .
C3G C 0.5769(5) 0.1736(7) 0.3758(6) 0.137(3) Uani 1 1 d . U . . .
H3G H 0.569620 0.208634 0.384371 0.164 Uiso 1 1 calc R U . . .
C4G C 0.6107(5) 0.1529(6) 0.3948(6) 0.141(4) Uani 1 1 d D U . . .
H4G H 0.627255 0.174090 0.415941 0.169 Uiso 1 1 calc R U . . .
C5G C 0.6226(5) 0.0981(6) 0.3838(6) 0.138(3) Uani 1 1 d D U . . .
H5G H 0.644270 0.081852 0.400856 0.165 Uiso 1 1 calc R U . . .
C6G C 0.5986(4) 0.0700(6) 0.3444(5) 0.128(3) Uani 1 1 d . U . . .
C7G C 0.5620(4) 0.0980(6) 0.3291(6) 0.126(3) Uani 1 1 d . U . . .
H7G H 0.543896 0.080536 0.306849 0.152 Uiso 1 1 calc R U . . .
C8G C 0.5971(4) -0.0055(6) 0.2576(5) 0.129(4) Uani 1 1 d . U . . .
H8GA H 0.599999 -0.042588 0.248096 0.193 Uiso 1 1 calc R U . . .
H8GB H 0.616691 0.015572 0.238775 0.193 Uiso 1 1 calc R U . . .
H8GC H 0.570400 0.006586 0.248706 0.193 Uiso 1 1 calc R U . . .
N9G N 0.5239(3) -0.1146(4) 0.3649(4) 0.123(3) Uani 1 1 d . U . . .
C10G C 0.5147(4) -0.1026(6) 0.4101(5) 0.124(3) Uani 1 1 d . U . . .
H10G H 0.497029 -0.125464 0.427788 0.149 Uiso 1 1 calc R U . . .
C11G C 0.5284(4) -0.0575(5) 0.4371(6) 0.128(3) Uani 1 1 d . U . . .
H11G H 0.519774 -0.049551 0.471094 0.154 Uiso 1 1 calc R U . . .
C12G C 0.5548(4) -0.0261(5) 0.4110(6) 0.128(3) Uani 1 1 d . U . . .
H12G H 0.566032 0.003625 0.427750 0.153 Uiso 1 1 calc R U . . .
C13G C 0.5654(4) -0.0375(5) 0.3598(5) 0.118(3) Uani 1 1 d . U . . .
C14G C 0.5489(4) -0.0804(5) 0.3389(5) 0.117(3) Uani 1 1 d . U . . .
H14G H 0.554835 -0.087975 0.303821 0.140 Uiso 1 1 calc R U . . .
C15G C 0.6523(4) -0.0235(5) 0.3506(6) 0.137(3) Uani 1 1 d D U . . .
H15G H 0.653590 -0.016089 0.388436 0.164 Uiso 1 1 calc R U . . .
C16G C 0.6880(4) 0.0041(6) 0.3255(6) 0.148(4) Uani 1 1 d D U . . .
H16M H 0.687719 0.041903 0.334768 0.178 Uiso 1 1 calc R U . . .
H16N H 0.685912 0.001416 0.287443 0.178 Uiso 1 1 calc R U . . .
C17G C 0.7276(4) -0.0206(6) 0.3433(7) 0.152(4) Uani 1 1 d D U . . .
H17M H 0.749719 -0.003948 0.324170 0.182 Uiso 1 1 calc R U . . .
H17N H 0.731516 -0.013254 0.380479 0.182 Uiso 1 1 calc R U . . .
C18G C 0.7289(4) -0.0764(6) 0.3351(7) 0.166(4) Uani 1 1 d D U . . .
H18M H 0.754771 -0.090069 0.346965 0.200 Uiso 1 1 calc R U . . .
H18N H 0.726609 -0.083645 0.297664 0.200 Uiso 1 1 calc R U . . .
C19G C 0.6958(4) -0.1051(6) 0.3636(7) 0.163(4) Uani 1 1 d D U . . .
H19M H 0.698562 -0.100172 0.401375 0.196 Uiso 1 1 calc R U . . .
H19N H 0.696789 -0.143280 0.356031 0.196 Uiso 1 1 calc R U . . .
C20G C 0.6551(4) -0.0810(5) 0.3442(7) 0.154(4) Uani 1 1 d D U . . .
H20M H 0.651608 -0.089679 0.307239 0.185 Uiso 1 1 calc R U . . .
H20N H 0.633103 -0.097698 0.363499 0.185 Uiso 1 1 calc R U . . .
Si1H Si 0.39372(10) -0.00755(16) 0.04472(14) 0.1163(10) Uani 1 1 d . U . . .
N2H N 0.4386(3) 0.1401(5) 0.0255(4) 0.121(3) Uani 1 1 d . U . . .
C3H C 0.4133(4) 0.1659(6) -0.0047(5) 0.124(3) Uani 1 1 d . U . . .
H3H H 0.417567 0.201666 -0.013998 0.149 Uiso 1 1 calc R U . . .
C4H C 0.3796(4) 0.1374(6) -0.0225(5) 0.125(3) Uani 1 1 d . U . . .
H4H H 0.360688 0.154716 -0.043728 0.150 Uiso 1 1 calc R U . . .
C5H C 0.3743(4) 0.0904(6) -0.0109(5) 0.122(3) Uani 1 1 d . U . . .
H5H H 0.352546 0.072106 -0.025777 0.147 Uiso 1 1 calc R U . . .
C6H C 0.4000(4) 0.0625(6) 0.0243(5) 0.120(3) Uani 1 1 d . U . . .
C7H C 0.4310(4) 0.0895(6) 0.0388(5) 0.116(3) Uani 1 1 d . U . . .
H7H H 0.449674 0.072342 0.060349 0.140 Uiso 1 1 calc R U . . .
C8H C 0.4023(4) -0.0155(6) 0.1145(5) 0.135(4) Uani 1 1 d . U . . .
H8HA H 0.379737 -0.001122 0.133683 0.203 Uiso 1 1 calc R U . . .
H8HB H 0.426478 0.003337 0.124401 0.203 Uiso 1 1 calc R U . . .
H8HC H 0.405284 -0.052953 0.122657 0.203 Uiso 1 1 calc R U . . .
N9H N 0.4822(3) -0.1141(4) 0.0067(4) 0.119(3) Uani 1 1 d . U . . .
C10H C 0.4909(4) -0.0999(6) -0.0432(5) 0.128(3) Uani 1 1 d . U . . .
H10H H 0.510594 -0.119314 -0.061161 0.154 Uiso 1 1 calc R U . . .
C11H C 0.4722(4) -0.0583(6) -0.0690(6) 0.124(3) Uani 1 1 d . U . . .
H11H H 0.479205 -0.049582 -0.103426 0.149 Uiso 1 1 calc R U . . .
C12H C 0.4434(4) -0.0304(5) -0.0432(5) 0.116(3) Uani 1 1 d . U . . .
H12H H 0.429573 -0.002605 -0.059845 0.140 Uiso 1 1 calc R U . . .
C13H C 0.4348(4) -0.0440(5) 0.0090(5) 0.115(3) Uani 1 1 d . U . . .
C14H C 0.4546(4) -0.0863(5) 0.0318(5) 0.115(3) Uani 1 1 d . U . . .
H14H H 0.448208 -0.095713 0.066333 0.138 Uiso 1 1 calc R U . . .
C15H C 0.3451(4) -0.0352(6) 0.0243(7) 0.150(3) Uani 1 1 d D U . . .
H15H H 0.343276 -0.028463 -0.013659 0.180 Uiso 1 1 calc R U . . .
C16H C 0.3094(3) -0.0074(6) 0.0483(7) 0.163(4) Uani 1 1 d D U . . .
H16O H 0.312506 -0.007893 0.086309 0.196 Uiso 1 1 calc R U . . .
H16P H 0.309777 0.029892 0.037225 0.196 Uiso 1 1 calc R U . . .
C17H C 0.2691(4) -0.0304(6) 0.0350(8) 0.176(4) Uani 1 1 d D U . . .
H17O H 0.248442 -0.013031 0.056044 0.211 Uiso 1 1 calc R U . . .
H17P H 0.263159 -0.023760 -0.001831 0.211 Uiso 1 1 calc R U . . .
C18H C 0.2685(5) -0.0869(7) 0.0448(8) 0.188(5) Uani 1 1 d D U . . .
H18O H 0.242728 -0.101133 0.033058 0.226 Uiso 1 1 calc R U . . .
H18P H 0.270324 -0.092775 0.082506 0.226 Uiso 1 1 calc R U . . .
C19H C 0.3013(4) -0.1170(7) 0.0186(8) 0.180(5) Uani 1 1 d D U . . .
H19O H 0.296779 -0.116757 -0.019196 0.216 Uiso 1 1 calc R U . . .
H19P H 0.300647 -0.154063 0.030321 0.216 Uiso 1 1 calc R U . . .
C20H C 0.3435(4) -0.0932(6) 0.0303(8) 0.168(4) Uani 1 1 d D U . . .
H20O H 0.351119 -0.102448 0.066020 0.201 Uiso 1 1 calc R U . . .
H20P H 0.363041 -0.109394 0.006659 0.201 Uiso 1 1 calc R U . . .
N1N N 0.4836(5) 0.2369(8) 0.9062(8) 0.245(7) Uani 1 1 d D U . . .
O2N O 0.4536(5) 0.2206(8) 0.8839(7) 0.279(7) Uani 1 1 d D U . . .
O3N O 0.5144(5) 0.2080(7) 0.9014(7) 0.253(6) Uani 1 1 d D U . . .
O4N O 0.4801(5) 0.2596(5) 0.9476(5) 0.231(6) Uani 1 1 d D U . . .
N5N N 0.4952(6) 0.2328(7) 0.4476(7) 0.166(4) Uani 1 1 d . U . A -1
O6N O 0.5044(5) 0.2661(5) 0.4136(5) 0.173(4) Uani 1 1 d . U . A -1
O7N O 0.4650(5) 0.2155(5) 0.4666(5) 0.178(4) Uani 1 1 d . U . A -1
O8N O 0.5231(4) 0.2080(5) 0.4733(5) 0.187(4) Uani 1 1 d . U . A -1
N6 N 0.5585(11) 0.1522(14) 0.5727(15) 0.280(18) Uani 0.354(14) 1 d D U P B -2
O25 O 0.5822(14) 0.153(2) 0.5359(17) 0.283(19) Uani 0.354(14) 1 d D U P B -2
O24 O 0.5657(16) 0.178(2) 0.6117(18) 0.293(19) Uani 0.354(14) 1 d D U P B -2
O23 O 0.5311(14) 0.1196(19) 0.573(2) 0.285(19) Uani 0.354(14) 1 d D U P B -2

loop_
_atom_site_aniso_label
_atom_site_aniso_U_11
_atom_site_aniso_U_22
_atom_site_aniso_U_33
_atom_site_aniso_U_23
_atom_site_aniso_U_13
_atom_site_aniso_U_12
N7 0.255(14) 0.268(14) 0.248(14) -0.032(10) 0.012(11) -0.008(11)
O8 0.275(19) 0.253(17) 0.292(18) -0.046(13) -0.031(15) -0.020(15)
O10 0.282(19) 0.250(15) 0.245(17) -0.033(13) 0.000(15) -0.051(14)
O9 0.238(18) 0.283(16) 0.246(16) -0.058(14) 0.009(14) 0.001(14)
N10 0.244(14) 0.231(13) 0.231(14) 0.015(10) -0.017(11) 0.007(10)
O17 0.232(18) 0.224(15) 0.218(14) 0.023(12) -0.030(14) -0.019(13)
O18 0.253(18) 0.181(13) 0.200(13) 0.059(11) -0.002(13) -0.002(13)
O19 0.28(2) 0.252(16) 0.265(18) 0.054(14) -0.017(15) 0.026(14)
N8 0.270(16) 0.272(16) 0.269(16) -0.013(11) 0.021(11) -0.005(11)
O22 0.270(18) 0.30(2) 0.31(2) -0.013(17) 0.013(16) -0.017(17)
O21 0.256(18) 0.229(18) 0.205(16) -0.057(14) 0.051(13) -0.043(15)
O20 0.29(2) 0.29(2) 0.245(18) -0.031(15) 0.037(15) 0.024(17)
N1 0.109(5) 0.050(3) 0.038(3) -0.001(3) 0.008(4) 0.006(3)
O1 0.201(10) 0.199(8) 0.135(6) -0.009(6) -0.008(8) 0.002(8)
O2 0.142(7) 0.173(7) 0.157(7) -0.012(6) 0.022(7) -0.006(6)
O3 0.190(10) 0.225(9) 0.147(7) 0.006(7) -0.017(8) -0.031(9)
N2 0.139(7) 0.142(7) 0.123(7) -0.047(6) 0.003(6) 0.011(6)
O11 0.253(13) 0.230(11) 0.200(9) -0.025(9) 0.014(10) 0.001(10)
O12 0.264(13) 0.214(9) 0.248(13) -0.025(9) 0.018(11) -0.025(11)
O13 0.213(12) 0.215(10) 0.218(10) -0.047(9) 0.010(10) 0.003(9)
N4 0.118(7) 0.163(8) 0.182(9) 0.051(7) 0.008(7) -0.017(7)
O14 0.201(10) 0.270(13) 0.283(14) 0.057(12) 0.032(11) -0.012(10)
O15 0.235(12) 0.218(11) 0.226(12) 0.027(9) -0.009(11) 0.009(10)
O16 0.196(11) 0.246(12) 0.220(11) 0.016(10) 0.010(9) -0.019(10)
Pd1 0.1179(7) 0.1316(7) 0.1171(7) -0.0063(6) 0.0085(6) 0.0089(6)
Pd2 0.0892(6) 0.1247(7) 0.1242(7) -0.0015(6) 0.0143(5) 0.0055(5)
Pd3 0.1081(7) 0.1309(7) 0.1199(7) -0.0134(5) 0.0108(6) -0.0102(6)
N3 0.115(7) 0.039(4) 0.072(5) 0.000 0.000 -0.002(5)
Pd4 0.0937(6) 0.1381(7) 0.1235(7) 0.0120(6) 0.0123(6) 0.0049(6)
O4 0.176(10) 0.214(9) 0.206(9) -0.009(7) -0.018(9) 0.015(9)
Si1A 0.091(2) 0.123(2) 0.133(3) -0.007(2) 0.0078(19) -0.0030(17)
N2A 0.122(6) 0.122(5) 0.122(6) -0.005(5) 0.001(5) 0.002(5)
C3A 0.098(7) 0.121(7) 0.129(7) -0.018(6) 0.003(5) -0.002(6)
C4A 0.096(6) 0.125(6) 0.130(6) -0.011(6) 0.004(5) -0.003(5)
C5A 0.112(7) 0.117(6) 0.129(8) -0.014(6) 0.010(6) -0.009(6)
C6A 0.114(8) 0.119(7) 0.144(8) -0.007(6) 0.005(6) -0.005(6)
C7A 0.114(7) 0.126(7) 0.128(7) -0.009(6) 0.001(6) 0.015(6)
C8A 0.107(8) 0.129(7) 0.145(10) -0.005(7) -0.021(8) 0.008(6)
N9A 0.099(5) 0.131(6) 0.117(6) -0.001(5) 0.020(4) -0.008(4)
C10A 0.105(6) 0.133(7) 0.128(7) -0.003(6) 0.021(6) -0.006(6)
C11A 0.112(7) 0.132(7) 0.138(8) -0.003(7) 0.019(7) -0.008(6)
C12A 0.121(7) 0.140(8) 0.141(7) 0.000(7) 0.013(6) -0.021(6)
C13A 0.105(6) 0.129(6) 0.130(6) -0.014(5) 0.018(5) -0.008(6)
C14A 0.090(6) 0.138(7) 0.129(7) -0.002(7) 0.014(5) 0.001(6)
C15A 0.100(5) 0.177(8) 0.157(7) -0.013(7) 0.001(6) -0.001(6)
C16A 0.097(6) 0.206(10) 0.181(9) -0.009(9) 0.001(7) -0.003(7)
C17A 0.112(7) 0.228(10) 0.198(10) -0.019(10) -0.017(8) 0.007(8)
C18A 0.134(8) 0.253(11) 0.205(10) -0.030(11) -0.021(9) -0.009(9)
C19A 0.131(8) 0.251(12) 0.189(9) -0.031(10) -0.029(8) 0.006(8)
C20A 0.122(7) 0.233(10) 0.170(8) -0.023(9) -0.016(7) 0.010(8)
Si1B 0.094(2) 0.130(2) 0.127(3) -0.001(2) 0.0108(19) 0.0106(17)
N2B 0.120(5) 0.127(6) 0.119(6) -0.015(5) 0.012(5) 0.003(5)
C3B 0.128(8) 0.146(8) 0.125(7) -0.011(7) 0.015(6) 0.021(6)
C4B 0.127(8) 0.146(8) 0.137(8) -0.008(7) 0.024(7) 0.037(6)
C5B 0.127(8) 0.141(7) 0.142(7) -0.001(7) 0.017(7) 0.027(6)
C6B 0.102(6) 0.120(6) 0.135(6) 0.002(5) 0.015(5) 0.003(5)
C7B 0.105(7) 0.131(7) 0.119(6) 0.002(6) 0.015(5) 0.015(6)
C8B 0.104(8) 0.146(7) 0.149(11) -0.007(7) 0.026(8) 0.000(6)
N9B 0.101(5) 0.123(5) 0.122(5) 0.003(4) 0.002(4) 0.001(5)
C10B 0.121(8) 0.126(7) 0.132(7) -0.002(6) 0.016(6) -0.001(6)
C11B 0.124(8) 0.116(7) 0.142(8) -0.010(6) 0.023(7) 0.006(6)
C12B 0.117(8) 0.129(7) 0.151(8) -0.010(7) 0.028(6) 0.016(6)
C13B 0.095(6) 0.125(6) 0.137(7) -0.008(6) 0.018(5) 0.022(5)
C14B 0.088(6) 0.124(7) 0.129(7) 0.007(6) 0.013(5) 0.020(5)
C15B 0.101(5) 0.177(7) 0.148(7) 0.007(7) 0.009(6) 0.008(6)
C16B 0.109(7) 0.214(10) 0.151(8) 0.017(8) 0.000(7) 0.012(7)
C17B 0.131(8) 0.228(11) 0.177(9) 0.039(9) -0.006(8) 0.007(8)
C18B 0.120(7) 0.221(10) 0.185(9) 0.034(10) -0.017(8) 0.006(8)
C19B 0.106(7) 0.191(9) 0.183(9) 0.012(9) 0.001(8) 0.011(7)
C20B 0.099(6) 0.168(8) 0.156(8) -0.002(8) 0.008(6) 0.006(6)
Si1C 0.130(3) 0.155(3) 0.160(3) 0.016(3) 0.010(3) 0.011(2)
N2C 0.131(6) 0.140(6) 0.139(6) 0.008(5) 0.004(5) 0.016(5)
C3C 0.153(9) 0.148(8) 0.120(7) -0.007(7) 0.007(7) -0.003(7)
C4C 0.157(9) 0.167(9) 0.120(7) -0.003(7) 0.005(7) 0.011(7)
C5C 0.145(8) 0.138(8) 0.133(8) 0.003(7) 0.018(7) 0.014(6)
N5 0.089(6) 0.057(5) 0.062(5) 0.000 0.000 -0.009(5)
O5 0.125(9) 0.185(10) 0.157(8) 0.000 0.000 0.039(8)
C6C 0.121(6) 0.146(7) 0.140(7) 0.003(6) 0.012(6) 0.020(5)
O6 0.167(11) 0.162(10) 0.163(8) 0.000 0.000 0.009(9)
C7C 0.119(7) 0.139(8) 0.129(7) 0.003(6) -0.004(6) 0.021(5)
O7 0.179(10) 0.188(8) 0.205(9) 0.014(7) 0.023(9) -0.008(8)
C8C 0.149(12) 0.194(14) 0.229(12) 0.024(12) 0.061(11) 0.041(11)
N9C 0.126(6) 0.124(6) 0.129(6) 0.008(6) -0.010(5) 0.001(5)
C10C 0.136(8) 0.127(7) 0.145(8) 0.028(7) -0.001(7) 0.010(6)
C11C 0.131(7) 0.142(7) 0.148(9) 0.020(8) -0.001(7) 0.010(7)
C12C 0.121(7) 0.150(7) 0.158(9) 0.016(8) 0.011(7) 0.008(6)
C13C 0.120(7) 0.149(6) 0.146(7) 0.014(6) 0.006(6) 0.006(5)
C14C 0.116(7) 0.130(7) 0.126(8) 0.011(7) -0.008(6) -0.006(6)
C15C 0.159(9) 0.204(9) 0.213(8) 0.022(8) -0.043(7) 0.013(7)
C16C 0.169(11) 0.209(10) 0.236(11) 0.049(10) -0.058(9) 0.015(9)
C17C 0.197(12) 0.222(11) 0.264(13) 0.057(10) -0.075(11) 0.005(10)
C18C 0.216(13) 0.244(12) 0.274(13) 0.044(12) -0.096(11) 0.000(11)
C19C 0.217(12) 0.250(12) 0.255(12) 0.033(11) -0.095(10) 0.000(11)
C20C 0.193(11) 0.235(10) 0.245(11) 0.028(11) -0.069(9) 0.005(10)
Si1D 0.085(2) 0.139(3) 0.146(3) 0.023(2) -0.007(2) 0.0036(18)
N2D 0.102(5) 0.113(5) 0.106(5) 0.011(5) 0.013(4) 0.004(4)
C3D 0.108(6) 0.118(6) 0.109(7) 0.007(6) 0.017(6) 0.015(6)
C4D 0.114(7) 0.119(6) 0.109(7) 0.019(6) 0.008(6) 0.009(6)
C5D 0.104(7) 0.139(7) 0.110(7) 0.019(7) 0.007(6) 0.009(6)
C6D 0.085(5) 0.135(5) 0.121(6) 0.020(5) 0.004(5) 0.007(5)
C7D 0.095(6) 0.131(7) 0.108(7) 0.026(6) 0.006(5) 0.007(5)
C8D 0.097(8) 0.184(12) 0.158(10) 0.027(9) -0.015(7) -0.002(7)
N9D 0.107(6) 0.115(5) 0.117(6) -0.011(5) 0.001(5) 0.008(4)
C10D 0.120(7) 0.130(7) 0.116(7) -0.021(6) -0.012(6) 0.020(6)
C11D 0.139(8) 0.162(9) 0.106(7) -0.012(6) -0.017(7) 0.033(7)
C12D 0.123(8) 0.161(8) 0.117(7) -0.006(7) -0.024(6) 0.009(6)
C13D 0.100(6) 0.138(6) 0.122(7) 0.004(6) -0.011(5) 0.007(5)
C14D 0.108(7) 0.132(7) 0.112(7) -0.009(6) 0.002(6) 0.006(5)
C15D 0.089(6) 0.153(7) 0.167(7) 0.019(6) 0.003(5) 0.010(5)
C16D 0.099(7) 0.155(7) 0.191(9) 0.021(8) 0.011(7) 0.001(6)
C17D 0.090(7) 0.178(8) 0.179(10) 0.025(8) 0.003(7) -0.003(6)
C18D 0.119(8) 0.175(9) 0.174(9) 0.034(8) 0.021(7) 0.001(6)
C19D 0.105(8) 0.186(8) 0.177(9) 0.028(8) 0.018(7) 0.001(7)
C20D 0.095(7) 0.159(7) 0.170(9) 0.018(7) 0.011(6) 0.010(6)
Si1E 0.103(2) 0.171(3) 0.139(3) -0.009(3) 0.016(2) 0.012(2)
N2E 0.114(5) 0.144(6) 0.130(6) -0.017(6) 0.014(5) -0.005(5)
C3E 0.113(7) 0.139(7) 0.126(7) -0.014(7) 0.028(6) -0.015(6)
C4E 0.113(7) 0.156(8) 0.143(7) -0.018(8) 0.037(7) -0.006(7)
C5E 0.105(7) 0.154(8) 0.151(7) -0.003(8) 0.029(6) -0.001(6)
C6E 0.108(6) 0.159(7) 0.136(6) -0.015(6) 0.020(5) 0.004(6)
C7E 0.119(7) 0.145(8) 0.123(7) -0.023(7) 0.014(6) -0.001(6)
C8E 0.114(9) 0.187(10) 0.167(12) -0.028(10) 0.011(8) 0.019(8)
N9E 0.100(5) 0.137(5) 0.119(5) 0.009(5) 0.002(4) 0.005(5)
C10E 0.121(7) 0.130(6) 0.113(7) 0.007(6) -0.007(6) 0.008(6)
C11E 0.140(8) 0.145(7) 0.130(8) 0.004(7) 0.010(7) -0.001(7)
C12E 0.139(8) 0.156(7) 0.135(8) -0.011(7) 0.017(6) 0.010(7)
C13E 0.113(6) 0.153(7) 0.133(7) -0.008(6) 0.008(5) 0.017(5)
C14E 0.107(7) 0.151(7) 0.126(8) 0.003(6) 0.006(6) 0.022(6)
C15E 0.112(7) 0.186(7) 0.141(7) -0.011(7) 0.021(6) -0.003(6)
C16E 0.134(8) 0.217(10) 0.154(8) 0.000(8) 0.027(7) -0.028(7)
C17E 0.127(9) 0.235(11) 0.156(9) -0.001(9) 0.026(8) -0.025(8)
C18E 0.123(9) 0.262(11) 0.161(10) -0.010(9) 0.018(7) -0.011(8)
C19E 0.124(9) 0.235(11) 0.145(8) -0.013(8) 0.015(7) -0.013(8)
C20E 0.128(8) 0.208(10) 0.139(8) -0.012(8) 0.013(7) 0.011(7)
Si1F 0.107(3) 0.184(3) 0.143(3) 0.011(3) 0.016(2) -0.011(2)
N2F 0.118(6) 0.132(5) 0.139(6) -0.015(5) 0.016(5) -0.003(5)
C3F 0.123(8) 0.136(7) 0.151(8) -0.001(6) 0.018(7) 0.006(6)
C4F 0.141(9) 0.155(8) 0.148(9) 0.017(7) 0.018(7) 0.006(7)
C5F 0.134(8) 0.167(8) 0.143(9) 0.013(8) 0.017(7) 0.000(7)
C6F 0.116(7) 0.168(8) 0.135(7) -0.006(7) 0.012(6) -0.004(6)
C7F 0.094(7) 0.145(7) 0.143(8) -0.024(6) 0.014(6) -0.013(6)
C8F 0.129(10) 0.192(10) 0.214(15) -0.023(11) 0.017(10) -0.022(8)
N9F 0.101(5) 0.128(6) 0.125(6) 0.016(6) 0.018(5) 0.008(4)
C10F 0.112(7) 0.144(8) 0.128(7) 0.018(7) 0.023(6) 0.003(6)
C11F 0.128(7) 0.146(8) 0.138(7) 0.034(7) 0.025(7) -0.008(7)
C12F 0.119(7) 0.146(8) 0.137(7) 0.020(8) 0.021(6) -0.015(7)
C13F 0.105(6) 0.149(7) 0.140(6) 0.015(6) 0.027(5) -0.009(6)
C14F 0.093(6) 0.147(8) 0.126(7) 0.021(7) 0.022(5) 0.008(6)
C15F 0.109(7) 0.198(7) 0.142(7) -0.009(7) 0.018(6) 0.008(6)
C16F 0.114(8) 0.216(10) 0.133(8) -0.013(8) 0.016(6) 0.001(7)
C17F 0.123(8) 0.213(10) 0.142(8) -0.009(9) 0.018(7) 0.013(7)
C18F 0.124(9) 0.231(11) 0.162(9) -0.005(9) 0.003(7) 0.036(8)
C19F 0.132(9) 0.240(11) 0.155(8) -0.009(9) 0.004(7) 0.046(8)
C20F 0.129(9) 0.214(10) 0.149(8) -0.013(8) 0.000(7) 0.032(7)
Si1G 0.107(2) 0.139(2) 0.117(2) 0.005(3) -0.0178(19) -0.0133(19)
N2G 0.125(6) 0.133(6) 0.121(6) -0.007(5) -0.002(5) -0.014(5)
C3G 0.131(8) 0.158(8) 0.121(8) -0.022(7) -0.005(6) -0.028(7)
C4G 0.142(8) 0.156(8) 0.126(8) -0.025(7) -0.007(7) -0.026(7)
C5G 0.141(8) 0.155(7) 0.117(8) -0.010(7) -0.008(6) -0.028(7)
C6G 0.127(7) 0.144(6) 0.114(6) -0.006(5) -0.023(6) -0.022(5)
C7G 0.134(7) 0.130(7) 0.115(7) -0.008(6) -0.002(6) -0.016(6)
C8G 0.112(9) 0.151(9) 0.124(7) -0.025(8) 0.003(6) -0.004(8)
N9G 0.127(6) 0.139(6) 0.103(6) 0.016(5) -0.015(5) 0.001(5)
C10G 0.129(8) 0.143(7) 0.101(7) 0.021(6) -0.020(6) -0.003(6)
C11G 0.129(8) 0.135(8) 0.120(7) 0.013(6) -0.012(6) -0.003(6)
C12G 0.123(8) 0.137(7) 0.124(7) 0.003(6) -0.002(6) -0.003(6)
C13G 0.107(6) 0.138(6) 0.109(6) 0.007(6) -0.022(5) -0.006(5)
C14G 0.116(7) 0.136(7) 0.097(7) 0.018(6) -0.024(6) -0.006(6)
C15G 0.110(5) 0.155(6) 0.144(7) -0.003(7) -0.007(6) -0.021(5)
C16G 0.104(6) 0.182(8) 0.159(9) -0.004(8) -0.013(7) -0.025(6)
C17G 0.111(6) 0.172(8) 0.172(9) 0.001(8) -0.004(7) -0.007(7)
C18G 0.117(7) 0.190(9) 0.192(10) -0.003(9) 0.002(8) 0.000(7)
C19G 0.117(8) 0.189(9) 0.184(10) 0.012(9) -0.018(8) -0.005(7)
C20G 0.107(7) 0.171(7) 0.183(9) 0.007(8) -0.009(7) -0.017(6)
Si1H 0.089(2) 0.142(2) 0.118(2) 0.003(2) 0.0029(18) 0.0085(18)
N2H 0.100(5) 0.140(6) 0.125(6) 0.013(5) 0.004(5) 0.007(5)
C3H 0.105(6) 0.142(7) 0.126(8) 0.001(6) 0.006(6) 0.020(6)
C4H 0.102(7) 0.151(8) 0.121(7) 0.009(7) -0.005(6) 0.025(7)
C5H 0.098(6) 0.161(8) 0.108(7) 0.022(7) -0.003(6) 0.009(6)
C6H 0.091(6) 0.151(6) 0.116(7) 0.004(5) -0.003(5) 0.014(5)
C7H 0.085(6) 0.144(7) 0.121(7) 0.018(6) -0.004(6) 0.009(5)
C8H 0.119(9) 0.158(11) 0.128(7) -0.003(7) 0.007(7) 0.008(8)
N9H 0.090(5) 0.151(6) 0.116(6) -0.007(5) -0.011(5) 0.009(5)
C10H 0.103(7) 0.163(8) 0.118(7) -0.012(7) -0.002(6) 0.004(6)
C11H 0.106(7) 0.154(8) 0.112(7) -0.002(6) 0.006(6) -0.015(6)
C12H 0.106(7) 0.143(7) 0.101(6) 0.000(6) -0.008(6) -0.011(6)
C13H 0.100(6) 0.132(6) 0.114(6) 0.004(6) -0.001(5) 0.002(5)
C14H 0.097(7) 0.138(7) 0.110(7) 0.003(6) -0.015(6) 0.011(5)
C15H 0.098(5) 0.175(7) 0.177(8) 0.006(8) -0.005(6) -0.001(6)
C16H 0.093(6) 0.200(9) 0.197(10) 0.000(9) -0.003(7) 0.001(6)
C17H 0.095(6) 0.213(10) 0.220(11) 0.010(10) -0.014(8) -0.004(8)
C18H 0.120(7) 0.219(10) 0.226(11) 0.016(10) -0.017(9) -0.024(8)
C19H 0.131(8) 0.183(9) 0.226(11) 0.000(9) -0.021(9) -0.025(7)
C20H 0.117(7) 0.180(8) 0.207(10) 0.005(9) -0.024(8) -0.009(7)
N1N 0.243(12) 0.232(11) 0.260(11) 0.002(9) 0.017(10) -0.027(9)
O2N 0.257(13) 0.306(15) 0.274(14) 0.038(12) -0.044(12) 0.007(13)
O3N 0.233(12) 0.263(13) 0.262(13) 0.018(11) 0.000(11) -0.010(11)
O4N 0.275(14) 0.186(10) 0.232(11) 0.038(8) 0.081(10) -0.053(9)
N5N 0.163(9) 0.165(9) 0.170(9) -0.029(7) -0.010(8) 0.011(8)
O6N 0.195(10) 0.159(8) 0.166(8) -0.001(6) -0.006(8) 0.015(7)
O7N 0.194(9) 0.173(8) 0.168(9) -0.022(7) 0.006(8) 0.007(8)
O8N 0.201(9) 0.178(8) 0.184(9) -0.029(7) -0.012(8) 0.021(8)
N6 0.28(2) 0.28(2) 0.28(2) 0.004(12) -0.001(12) 0.003(12)
O25 0.29(2) 0.29(3) 0.27(2) 0.035(18) 0.001(16) -0.002(18)
O24 0.30(3) 0.27(3) 0.32(2) -0.026(17) 0.010(18) 0.011(18)
O23 0.31(3) 0.28(2) 0.26(2) 0.014(18) 0.005(17) -0.017(16)

loop_
_atom_type_symbol
_atom_type_description
_atom_type_scat_dispersion_real
_atom_type_scat_dispersion_imag
_atom_type_scat_source
C C 0.0047 0.0022 'International Tables Vol C Tables 4.2.6.8 and 6.1.1.4'
H H 0.0000 0.0000 'International Tables Vol C Tables 4.2.6.8 and 6.1.1.4'
N N 0.0089 0.0045 'International Tables Vol C Tables 4.2.6.8 and 6.1.1.4'
O O 0.0150 0.0081 'International Tables Vol C Tables 4.2.6.8 and 6.1.1.4'
Si Si 0.1026 0.0917 'International Tables Vol C Tables 4.2.6.8 and 6.1.1.4'
Pd Pd -0.7364 1.2670 'International Tables Vol C Tables 4.2.6.8 and 6.1.1.4'

loop_
_geom_angle_atom_site_label_1
_geom_angle_atom_site_label_2
_geom_angle_atom_site_label_3
_geom_angle
_geom_angle_site_symmetry_1
_geom_angle_site_symmetry_3
_geom_angle_publ_flag
O10 N7 O9 119.5(15) . . ?
O10 N7 O8 116.9(15) . . ?
O9 N7 O8 116.9(15) . . ?
O18 N10 O17 119.8(14) . . ?
O18 N10 O19 118.7(14) . . ?
O17 N10 O19 120.0(14) . . ?
O21 N8 O22 119.0(14) . . ?
O21 N8 O20 121.4(15) . . ?
O22 N8 O20 119.5(14) . . ?
O2 N1 O3 112.3(8) . . ?
O2 N1 O1 112.1(8) . . ?
O3 N1 O1 133.5(9) . . ?
O12 N2 O11 114.5(12) . . ?
O12 N2 O13 114.6(11) . . ?
O11 N2 O13 110.7(11) . . ?
O15 N4 O16 120.3(13) . . ?
O15 N4 O14 115.7(11) . . ?
O16 N4 O14 115.7(12) . . ?
N2C Pd1 N2A 177.1(5) . . ?
N2C Pd1 N2B 92.5(5) . . ?
N2A Pd1 N2B 87.1(5) . . ?
N2C Pd1 N9C 90.1(5) . 2_665 ?
N2A Pd1 N9C 90.3(5) . 2_665 ?
N2B Pd1 N9C 177.2(5) . 2_665 ?
N9D Pd2 N9A 92.1(4) 2_665 . ?
N9D Pd2 N9B 179.0(4) 2_665 . ?
N9A Pd2 N9B 87.7(4) . . ?
N9D Pd2 N2D 91.2(4) 2_665 . ?
N9A Pd2 N2D 175.2(4) . . ?
N9B Pd2 N2D 89.1(4) . . ?
N2E Pd3 N9G 90.0(5) . 2_655 ?
N2E Pd3 N2G 175.5(5) . . ?
N9G Pd3 N2G 86.2(5) 2_655 . ?
N2E Pd3 N2F 90.6(5) . . ?
N9G Pd3 N2F 177.9(4) 2_655 . ?
N2G Pd3 N2F 93.2(5) . . ?
O7 N3 O7 124.4(11) 2_665 . ?
O7 N3 O5 117.8(5) 2_665 . ?
O7 N3 O5 117.8(5) . . ?
N9E Pd4 N9H 175.7(4) . 2_655 ?
N9E Pd4 N9F 90.9(5) . . ?
N9H Pd4 N9F 88.9(4) 2_655 . ?
N9E Pd4 N2H 93.0(4) . . ?
N9H Pd4 N2H 87.3(4) 2_655 . ?
N9F Pd4 N2H 175.5(5) . . ?
C13A Si1A C8A 110.9(6) . . ?
C13A Si1A C4A 102.5(6) . . ?
C8A Si1A C4A 109.2(6) . . ?
C13A Si1A C15A 109.6(7) . . ?
C8A Si1A C15A 114.6(7) . . ?
C4A Si1A C15A 109.4(6) . . ?
C3A N2A C7A 124.3(12) . . ?
C3A N2A Pd1 116.3(9) . . ?
C7A N2A Pd1 119.1(9) . . ?
N2A C3A C4A 120.2(12) . . ?
N2A C3A H3A 119.9 . . ?
C4A C3A H3A 119.9 . . ?
C5A C4A C3A 114.9(12) . . ?
C5A C4A Si1A 125.6(11) . . ?
C3A C4A Si1A 117.9(10) . . ?
C4A C5A C6A 124.8(13) . . ?
C4A C5A H5A 117.6 . . ?
C6A C5A H5A 117.6 . . ?
C5A C6A C7A 118.3(13) . . ?
C5A C6A H6A 120.9 . . ?
C7A C6A H6A 120.9 . . ?
N2A C7A C6A 116.9(12) . . ?
N2A C7A H7A 121.5 . . ?
C6A C7A H7A 121.5 . . ?
Si1A C8A H8AA 109.5 . . ?
Si1A C8A H8AB 109.5 . . ?
H8AA C8A H8AB 109.5 . . ?
Si1A C8A H8AC 109.5 . . ?
H8AA C8A H8AC 109.5 . . ?
H8AB C8A H8AC 109.5 . . ?
C10A N9A C14A 120.7(12) . . ?
C10A N9A Pd2 120.3(10) . . ?
C14A N9A Pd2 118.8(8) . . ?
N9A C10A C11A 119.2(14) . . ?
N9A C10A H10A 120.4 . . ?
C11A C10A H10A 120.4 . . ?
C12A C11A C10A 122.8(13) . . ?
C12A C11A H11A 118.6 . . ?
C10A C11A H11A 118.6 . . ?
C11A C12A C13A 116.3(14) . . ?
C11A C12A H12A 121.9 . . ?
C13A C12A H12A 121.9 . . ?
C12A C13A C14A 115.3(13) . . ?
C12A C13A Si1A 125.3(11) . . ?
C14A C13A Si1A 119.4(10) . . ?
N9A C14A C13A 125.8(12) . . ?
N9A C14A H14A 117.1 . . ?
C13A C14A H14A 117.1 . . ?
C16A C15A C20A 103.3(14) . . ?
C16A C15A Si1A 113.5(11) . . ?
C20A C15A Si1A 107.7(10) . . ?
C16A C15A H15A 110.7 . . ?
C20A C15A H15A 110.7 . . ?
Si1A C15A H15A 110.7 . . ?
C15A C16A C17A 113.3(15) . . ?
C15A C16A H16A 108.9 . . ?
C17A C16A H16A 108.9 . . ?
C15A C16A H16B 108.9 . . ?
C17A C16A H16B 108.9 . . ?
H16A C16A H16B 107.7 . . ?
C18A C17A C16A 109.4(15) . . ?
C18A C17A H17A 109.8 . . ?
C16A C17A H17A 109.8 . . ?
C18A C17A H17B 109.8 . . ?
C16A C17A H17B 109.8 . . ?
H17A C17A H17B 108.2 . . ?
C17A C18A C19A 115.4(18) . . ?
C17A C18A H18A 108.4 . . ?
C19A C18A H18A 108.4 . . ?
C17A C18A H18B 108.4 . . ?
C19A C18A H18B 108.4 . . ?
H18A C18A H18B 107.5 . . ?
C18A C19A C20A 102.8(14) . . ?
C18A C19A H19A 111.2 . . ?
C20A C19A H19A 111.2 . . ?
C18A C19A H19B 111.2 . . ?
C20A C19A H19B 111.2 . . ?
H19A C19A H19B 109.1 . . ?
C19A C20A C15A 103.6(15) . . ?
C19A C20A H20A 111.0 . . ?
C15A C20A H20A 111.0 . . ?
C19A C20A H20B 111.0 . . ?
C15A C20A H20B 111.0 . . ?
H20A C20A H20B 109.0 . . ?
C15B Si1B C6B 112.4(7) . . ?
C15B Si1B C8B 111.8(7) . . ?
C6B Si1B C8B 109.9(7) . . ?
C15B Si1B C13B 106.9(6) . . ?
C6B Si1B C13B 106.9(6) . . ?
C8B Si1B C13B 108.7(6) . . ?
C7B N2B C3B 119.8(12) . . ?
C7B N2B Pd1 121.4(9) . . ?
C3B N2B Pd1 118.0(9) . . ?
C4B C3B N2B 120.6(15) . . ?
C4B C3B H3B 119.7 . . ?
N2B C3B H3B 119.7 . . ?
C3B C4B C5B 121.7(14) . . ?
C3B C4B H4B 119.2 . . ?
C5B C4B H4B 119.2 . . ?
C4B C5B C6B 117.4(13) . . ?
C4B C5B H5B 121.3 . . ?
C6B C5B H5B 121.3 . . ?
C7B C6B C5B 113.6(13) . . ?
C7B C6B Si1B 123.5(10) . . ?
C5B C6B Si1B 122.8(10) . . ?
N2B C7B C6B 126.6(13) . . ?
N2B C7B H7B 116.7 . . ?
C6B C7B H7B 116.7 . . ?
Si1B C8B H8BA 109.5 . . ?
Si1B C8B H8BB 109.5 . . ?
H8BA C8B H8BB 109.5 . . ?
Si1B C8B H8BC 109.5 . . ?
H8BA C8B H8BC 109.5 . . ?
H8BB C8B H8BC 109.5 . . ?
C14B N9B C10B 119.2(12) . . ?
C14B N9B Pd2 118.7(9) . . ?
C10B N9B Pd2 122.1(9) . . ?
C11B C10B N9B 119.1(14) . . ?
C11B C10B H10B 120.4 . . ?
N9B C10B H10B 120.4 . . ?
C10B C11B C12B 122.0(14) . . ?
C10B C11B H11B 119.0 . . ?
C12B C11B H11B 119.0 . . ?
C11B C12B C13B 122.2(13) . . ?
C11B C12B H12B 118.9 . . ?
C13B C12B H12B 118.9 . . ?
C14B C13B C12B 112.9(13) . . ?
C14B C13B Si1B 123.8(11) . . ?
C12B C13B Si1B 122.7(10) . . ?
N9B C14B C13B 124.3(13) . . ?
N9B C14B H14B 117.8 . . ?
C13B C14B H14B 117.8 . . ?
C20B C15B C16B 110.9(12) . . ?
C20B C15B Si1B 117.6(10) . . ?
C16B C15B Si1B 113.2(9) . . ?
C20B C15B H15B 104.6 . . ?
C16B C15B H15B 104.6 . . ?
Si1B C15B H15B 104.6 . . ?
C17B C16B C15B 116.7(13) . . ?
C17B C16B H16C 108.1 . . ?
C15B C16B H16C 108.1 . . ?
C17B C16B H16D 108.1 . . ?
C15B C16B H16D 108.1 . . ?
H16C C16B H16D 107.3 . . ?
C18B C17B C16B 111.9(13) . . ?
C18B C17B H17C 109.2 . . ?
C16B C17B H17C 109.2 . . ?
C18B C17B H17D 109.2 . . ?
C16B C17B H17D 109.2 . . ?
H17C C17B H17D 107.9 . . ?
C17B C18B C19B 112.9(14) . . ?
C17B C18B H18C 109.0 . . ?
C19B C18B H18C 109.0 . . ?
C17B C18B H18D 109.0 . . ?
C19B C18B H18D 109.0 . . ?
H18C C18B H18D 107.8 . . ?
C18B C19B C20B 110.8(12) . . ?
C18B C19B H19C 109.5 . . ?
C20B C19B H19C 109.5 . . ?
C18B C19B H19D 109.5 . . ?
C20B C19B H19D 109.5 . . ?
H19C C19B H19D 108.1 . . ?
C15B C20B C19B 111.3(11) . . ?
C15B C20B H20C 109.4 . . ?
C19B C20B H20C 109.4 . . ?
C15B C20B H20D 109.4 . . ?
C19B C20B H20D 109.4 . . ?
H20C C20B H20D 108.0 . . ?
C15C Si1C C13C 110.2(8) . . ?
C15C Si1C C6C 107.8(8) . . ?
C13C Si1C C6C 109.3(7) . . ?
C15C Si1C C8C 115.1(9) . . ?
C13C Si1C C8C 111.3(8) . . ?
C6C Si1C C8C 102.8(9) . . ?
C3C N2C C7C 119.0(13) . . ?
C3C N2C Pd1 123.2(11) . . ?
C7C N2C Pd1 117.5(10) . . ?
N2C C3C C4C 123.6(16) . . ?
N2C C3C H3C 118.2 . . ?
C4C C3C H3C 118.2 . . ?
C3C C4C C5C 116.1(15) . . ?
C3C C4C H4C 122.0 . . ?
C5C C4C H4C 122.0 . . ?
C6C C5C C4C 123.0(15) . . ?
C6C C5C H5C 118.5 . . ?
C4C C5C H5C 118.5 . . ?
O4 N5 O4 124.6(11) . 2_665 ?
O4 N5 O6 117.7(5) . . ?
O4 N5 O6 117.7(5) 2_665 . ?
C5C C6C C7C 117.3(15) . . ?
C5C C6C Si1C 122.9(13) . . ?
C7C C6C Si1C 119.8(13) . . ?
C6C C7C N2C 120.6(14) . . ?
C6C C7C H7C 119.7 . . ?
N2C C7C H7C 119.7 . . ?
Si1C C8C H8CA 109.5 . . ?
Si1C C8C H8CB 109.5 . . ?
H8CA C8C H8CB 109.5 . . ?
Si1C C8C H8CC 109.5 . . ?
H8CA C8C H8CC 109.5 . . ?
H8CB C8C H8CC 109.5 . . ?
C14C N9C C10C 119.8(13) . . ?
C14C N9C Pd1 122.3(10) . 2_665 ?
C10C N9C Pd1 117.8(10) . 2_665 ?
N9C C10C C11C 122.8(14) . . ?
N9C C10C H10C 118.6 . . ?
C11C C10C H10C 118.6 . . ?
C12C C11C C10C 115.6(15) . . ?
C12C C11C H11C 122.2 . . ?
C10C C11C H11C 122.2 . . ?
C11C C12C C13C 122.8(15) . . ?
C11C C12C H12C 118.6 . . ?
C13C C12C H12C 118.6 . . ?
C12C C13C C14C 115.5(14) . . ?
C12C C13C Si1C 123.5(12) . . ?
C14C C13C Si1C 120.9(12) . . ?
N9C C14C C13C 123.2(14) . . ?
N9C C14C H14C 118.4 . . ?
C13C C14C H14C 118.4 . . ?
C16C C15C C20C 109.5(15) . . ?
C16C C15C Si1C 116.7(13) . . ?
C20C C15C Si1C 110.8(13) . . ?
C16C C15C H15C 106.4 . . ?
C20C C15C H15C 106.4 . . ?
Si1C C15C H15C 106.4 . . ?
C17C C16C C15C 112.9(15) . . ?
C17C C16C H16E 109.0 . . ?
C15C C16C H16E 109.0 . . ?
C17C C16C H16F 109.0 . . ?
C15C C16C H16F 109.0 . . ?
H16E C16C H16F 107.8 . . ?
C18C C17C C16C 109.3(16) . . ?
C18C C17C H17E 109.8 . . ?
C16C C17C H17E 109.8 . . ?
C18C C17C H17F 109.8 . . ?
C16C C17C H17F 109.8 . . ?
H17E C17C H17F 108.3 . . ?
C17C C18C C19C 111.5(18) . . ?
C17C C18C H18E 109.3 . . ?
C19C C18C H18E 109.3 . . ?
C17C C18C H18F 109.3 . . ?
C19C C18C H18F 109.3 . . ?
H18E C18C H18F 108.0 . . ?
C18C C19C C20C 108.3(17) . . ?
C18C C19C H19E 110.0 . . ?
C20C C19C H19E 110.0 . . ?
C18C C19C H19F 110.0 . . ?
C20C C19C H19F 110.0 . . ?
H19E C19C H19F 108.4 . . ?
C15C C20C C19C 105.3(15) . . ?
C15C C20C H20E 110.7 . . ?
C19C C20C H20E 110.7 . . ?
C15C C20C H20F 110.7 . . ?
C19C C20C H20F 110.7 . . ?
H20E C20C H20F 108.8 . . ?
C15D Si1D C8D 111.4(7) . . ?
C15D Si1D C6D 107.9(6) . . ?
C8D Si1D C6D 111.0(6) . . ?
C15D Si1D C13D 110.7(6) . . ?
C8D Si1D C13D 108.7(7) . . ?
C6D Si1D C13D 107.0(6) . . ?
C3D N2D C7D 120.9(11) . . ?
C3D N2D Pd2 117.5(9) . . ?
C7D N2D Pd2 121.4(8) . . ?
N2D C3D C4D 119.0(13) . . ?
N2D C3D H3D 120.5 . . ?
C4D C3D H3D 120.5 . . ?
C5D C4D C3D 121.8(13) . . ?
C5D C4D H4D 119.1 . . ?
C3D C4D H4D 119.1 . . ?
C4D C5D C6D 120.3(13) . . ?
C4D C5D H5D 119.9 . . ?
C6D C5D H5D 119.9 . . ?
C7D C6D C5D 114.4(12) . . ?
C7D C6D Si1D 124.1(10) . . ?
C5D C6D Si1D 121.4(10) . . ?
N2D C7D C6D 123.5(12) . . ?
N2D C7D H7D 118.3 . . ?
C6D C7D H7D 118.3 . . ?
Si1D C8D H8DA 109.5 . . ?
Si1D C8D H8DB 109.5 . . ?
H8DA C8D H8DB 109.5 . . ?
Si1D C8D H8DC 109.5 . . ?
H8DA C8D H8DC 109.5 . . ?
H8DB C8D H8DC 109.5 . . ?
C14D N9D C10D 115.1(12) . . ?
C14D N9D Pd2 119.4(10) . 2_665 ?
C10D N9D Pd2 125.6(9) . 2_665 ?
C11D C10D N9D 124.4(13) . . ?
C11D C10D H10D 117.8 . . ?
N9D C10D H10D 117.8 . . ?
C10D C11D C12D 116.3(15) . . ?
C10D C11D H11D 121.8 . . ?
C12D C11D H11D 121.8 . . ?
C11D C12D C13D 123.7(14) . . ?
C11D C12D H12D 118.2 . . ?
C13D C12D H12D 118.2 . . ?
C12D C13D C14D 113.0(13) . . ?
C12D C13D Si1D 122.5(11) . . ?
C14D C13D Si1D 123.9(11) . . ?
N9D C14D C13D 126.1(13) . . ?
N9D C14D H14D 116.9 . . ?
C13D C14D H14D 116.9 . . ?
C20D C15D C16D 108.2(10) . . ?
C20D C15D Si1D 110.4(9) . . ?
C16D C15D Si1D 111.3(10) . . ?
C20D C15D H15D 109.0 . . ?
C16D C15D H15D 109.0 . . ?
Si1D C15D H15D 109.0 . . ?
C17D C16D C15D 109.2(12) . . ?
C17D C16D H16G 109.8 . . ?
C15D C16D H16G 109.8 . . ?
C17D C16D H16H 109.8 . . ?
C15D C16D H16H 109.8 . . ?
H16G C16D H16H 108.3 . . ?
C18D C17D C16D 112.7(12) . . ?
C18D C17D H17G 109.0 . . ?
C16D C17D H17G 109.0 . . ?
C18D C17D H17H 109.0 . . ?
C16D C17D H17H 109.0 . . ?
H17G C17D H17H 107.8 . . ?
C17D C18D C19D 111.2(12) . . ?
C17D C18D H18G 109.4 . . ?
C19D C18D H18G 109.4 . . ?
C17D C18D H18H 109.4 . . ?
C19D C18D H18H 109.4 . . ?
H18G C18D H18H 108.0 . . ?
C18D C19D C20D 107.6(12) . . ?
C18D C19D H19G 110.2 . . ?
C20D C19D H19G 110.2 . . ?
C18D C19D H19H 110.2 . . ?
C20D C19D H19H 110.2 . . ?
H19G C19D H19H 108.5 . . ?
C15D C20D C19D 110.0(11) . . ?
C15D C20D H20G 109.7 . . ?
C19D C20D H20G 109.7 . . ?
C15D C20D H20H 109.7 . . ?
C19D C20D H20H 109.7 . . ?
H20G C20D H20H 108.2 . . ?
C15E Si1E C6E 108.9(7) . . ?
C15E Si1E C13E 107.3(7) . . ?
C6E Si1E C13E 113.3(7) . . ?
C15E Si1E C8E 110.9(7) . . ?
C6E Si1E C8E 110.6(7) . . ?
C13E Si1E C8E 105.8(7) . . ?
C7E N2E C3E 116.3(12) . . ?
C7E N2E Pd3 122.6(9) . . ?
C3E N2E Pd3 120.1(10) . . ?
C4E C3E N2E 121.7(15) . . ?
C4E C3E H3E 119.2 . . ?
N2E C3E H3E 119.2 . . ?
C3E C4E C5E 119.8(14) . . ?
C3E C4E H4E 120.1 . . ?
C5E C4E H4E 120.1 . . ?
C6E C5E C4E 121.2(15) . . ?
C6E C5E H5E 119.4 . . ?
C4E C5E H5E 119.4 . . ?
C5E C6E C7E 116.2(15) . . ?
C5E C6E Si1E 121.8(12) . . ?
C7E C6E Si1E 122.0(11) . . ?
N2E C7E C6E 124.6(14) . . ?
N2E C7E H7E 117.7 . . ?
C6E C7E H7E 117.7 . . ?
Si1E C8E H8EA 109.5 . . ?
Si1E C8E H8EB 109.5 . . ?
H8EA C8E H8EB 109.5 . . ?
Si1E C8E H8EC 109.5 . . ?
H8EA C8E H8EC 109.5 . . ?
H8EB C8E H8EC 109.5 . . ?
C10E N9E C14E 116.3(12) . . ?
C10E N9E Pd4 125.5(9) . . ?
C14E N9E Pd4 118.2(9) . . ?
N9E C10E C11E 126.2(14) . . ?
N9E C10E H10E 116.9 . . ?
C11E C10E H10E 116.9 . . ?
C12E C11E C10E 117.6(15) . . ?
C12E C11E H11E 121.2 . . ?
C10E C11E H11E 121.2 . . ?
C11E C12E C13E 117.8(14) . . ?
C11E C12E H12E 121.1 . . ?
C13E C12E H12E 121.1 . . ?
C14E C13E C12E 120.3(14) . . ?
C14E C13E Si1E 118.3(12) . . ?
C12E C13E Si1E 120.1(11) . . ?
C13E C14E N9E 120.9(14) . . ?
C13E C14E H14E 119.6 . . ?
N9E C14E H14E 119.6 . . ?
C20E C15E C16E 110.9(12) . . ?
C20E C15E Si1E 109.6(11) . . ?
C16E C15E Si1E 110.3(10) . . ?
C20E C15E H15E 108.7 . . ?
C16E C15E H15E 108.7 . . ?
Si1E C15E H15E 108.7 . . ?
C17E C16E C15E 107.9(12) . . ?
C17E C16E H16I 110.1 . . ?
C15E C16E H16I 110.1 . . ?
C17E C16E H16J 110.1 . . ?
C15E C16E H16J 110.1 . . ?
H16I C16E H16J 108.4 . . ?
C18E C17E C16E 108.1(15) . . ?
C18E C17E H17I 110.1 . . ?
C16E C17E H17I 110.1 . . ?
C18E C17E H17J 110.1 . . ?
C16E C17E H17J 110.1 . . ?
H17I C17E H17J 108.4 . . ?
C17E C18E C19E 110.1(13) . . ?
C17E C18E H18I 109.6 . . ?
C19E C18E H18I 109.6 . . ?
C17E C18E H18J 109.6 . . ?
C19E C18E H18J 109.6 . . ?
H18I C18E H18J 108.2 . . ?
C18E C19E C20E 110.3(13) . . ?
C18E C19E H19I 109.6 . . ?
C20E C19E H19I 109.6 . . ?
C18E C19E H19J 109.6 . . ?
C20E C19E H19J 109.6 . . ?
H19I C19E H19J 108.1 . . ?
C15E C20E C19E 110.3(12) . . ?
C15E C20E H20I 109.6 . . ?
C19E C20E H20I 109.6 . . ?
C15E C20E H20J 109.6 . . ?
C19E C20E H20J 109.6 . . ?
H20I C20E H20J 108.1 . . ?
C8F Si1F C13F 106.2(8) . . ?
C8F Si1F C15F 114.3(8) . . ?
C13F Si1F C15F 110.2(7) . . ?
C8F Si1F C6F 107.3(8) . . ?
C13F Si1F C6F 108.8(7) . . ?
C15F Si1F C6F 109.9(7) . . ?
C7F N2F C3F 114.2(13) . . ?
C7F N2F Pd3 124.8(10) . . ?
C3F N2F Pd3 120.5(10) . . ?
N2F C3F C4F 119.4(14) . . ?
N2F C3F H3F 120.3 . . ?
C4F C3F H3F 120.3 . . ?
C5F C4F C3F 119.3(16) . . ?
C5F C4F H4F 120.3 . . ?
C3F C4F H4F 120.3 . . ?
C6F C5F C4F 121.3(17) . . ?
C6F C5F H5F 119.3 . . ?
C4F C5F H5F 119.3 . . ?
C5F C6F C7F 116.2(16) . . ?
C5F C6F Si1F 122.9(14) . . ?
C7F C6F Si1F 120.6(13) . . ?
N2F C7F C6F 128.7(15) . . ?
N2F C7F H7F 115.6 . . ?
C6F C7F H7F 115.6 . . ?
Si1F C8F H8FA 109.5 . . ?
Si1F C8F H8FB 109.5 . . ?
H8FA C8F H8FB 109.5 . . ?
Si1F C8F H8FC 109.5 . . ?
H8FA C8F H8FC 109.5 . . ?
H8FB C8F H8FC 109.5 . . ?
C10F N9F C14F 116.1(12) . . ?
C10F N9F Pd4 121.4(11) . . ?
C14F N9F Pd4 122.4(9) . . ?
N9F C10F C11F 122.5(15) . . ?
N9F C10F H10F 118.8 . . ?
C11F C10F H10F 118.8 . . ?
C12F C11F C10F 118.6(15) . . ?
C12F C11F H11F 120.7 . . ?
C10F C11F H11F 120.7 . . ?
C11F C12F C13F 122.2(15) . . ?
C11F C12F H12F 118.9 . . ?
C13F C12F H12F 118.9 . . ?
C14F C13F C12F 112.4(14) . . ?
C14F C13F Si1F 123.6(11) . . ?
C12F C13F Si1F 122.7(12) . . ?
N9F C14F C13F 126.8(13) . . ?
N9F C14F H14F 116.6 . . ?
C13F C14F H14F 116.6 . . ?
C16F C15F C20F 108.4(11) . . ?
C16F C15F Si1F 113.4(11) . . ?
C20F C15F Si1F 112.6(11) . . ?
C16F C15F H15F 107.4 . . ?
C20F C15F H15F 107.4 . . ?
Si1F C15F H15F 107.4 . . ?
C15F C16F C17F 116.0(12) . . ?
C15F C16F H16K 108.3 . . ?
C17F C16F H16K 108.3 . . ?
C15F C16F H16L 108.3 . . ?
C17F C16F H16L 108.3 . . ?
H16K C16F H16L 107.4 . . ?
C18F C17F C16F 114.2(13) . . ?
C18F C17F H17K 108.7 . . ?
C16F C17F H17K 108.7 . . ?
C18F C17F H17L 108.7 . . ?
C16F C17F H17L 108.7 . . ?
H17K C17F H17L 107.6 . . ?
C17F C18F C19F 114.1(13) . . ?
C17F C18F H18K 108.7 . . ?
C19F C18F H18K 108.7 . . ?
C17F C18F H18L 108.7 . . ?
C19F C18F H18L 108.7 . . ?
H18K C18F H18L 107.6 . . ?
C18F C19F C20F 109.5(13) . . ?
C18F C19F H19K 109.8 . . ?
C20F C19F H19K 109.8 . . ?
C18F C19F H19L 109.8 . . ?
C20F C19F H19L 109.8 . . ?
H19K C19F H19L 108.2 . . ?
C15F C20F C19F 111.5(13) . . ?
C15F C20F H20K 109.3 . . ?
C19F C20F H20K 109.3 . . ?
C15F C20F H20L 109.3 . . ?
C19F C20F H20L 109.3 . . ?
H20K C20F H20L 108.0 . . ?
C6G Si1G C15G 111.7(6) . . ?
C6G Si1G C8G 108.9(7) . . ?
C15G Si1G C8G 114.5(7) . . ?
C6G Si1G C13G 108.6(7) . . ?
C15G Si1G C13G 106.6(6) . . ?
C8G Si1G C13G 106.2(6) . . ?
C7G N2G C3G 124.0(14) . . ?
C7G N2G Pd3 119.5(10) . . ?
C3G N2G Pd3 116.4(10) . . ?
C4G C3G N2G 119.9(15) . . ?
C4G C3G H3G 120.0 . . ?
N2G C3G H3G 120.0 . . ?
C3G C4G C5G 121.8(14) . . ?
C3G C4G H4G 119.1 . . ?
C5G C4G H4G 119.1 . . ?
C4G C5G C6G 115.9(14) . . ?
C4G C5G H5G 122.0 . . ?
C6G C5G H5G 122.0 . . ?
C7G C6G C5G 114.1(13) . . ?
C7G C6G Si1G 119.9(10) . . ?
C5G C6G Si1G 124.3(11) . . ?
N2G C7G C6G 123.4(13) . . ?
N2G C7G H7G 118.3 . . ?
C6G C7G H7G 118.3 . . ?
Si1G C8G H8GA 109.5 . . ?
Si1G C8G H8GB 109.5 . . ?
H8GA C8G H8GB 109.5 . . ?
Si1G C8G H8GC 109.5 . . ?
H8GA C8G H8GC 109.5 . . ?
H8GB C8G H8GC 109.5 . . ?
C10G N9G C14G 117.0(13) . . ?
C10G N9G Pd3 123.9(11) . 2_655 ?
C14G N9G Pd3 118.9(9) . 2_655 ?
N9G C10G C11G 125.3(14) . . ?
N9G C10G H10G 117.4 . . ?
C11G C10G H10G 117.4 . . ?
C12G C11G C10G 116.0(14) . . ?
C12G C11G H11G 122.0 . . ?
C10G C11G H11G 122.0 . . ?
C11G C12G C13G 120.6(14) . . ?
C11G C12G H12G 119.7 . . ?
C13G C12G H12G 119.7 . . ?
C14G C13G C12G 116.5(13) . . ?
C14G C13G Si1G 123.6(11) . . ?
C12G C13G Si1G 119.6(11) . . ?
C13G C14G N9G 124.6(13) . . ?
C13G C14G H14G 117.7 . . ?
N9G C14G H14G 117.7 . . ?
C20G C15G C16G 110.8(12) . . ?
C20G C15G Si1G 111.9(9) . . ?
C16G C15G Si1G 112.5(10) . . ?
C20G C15G H15G 107.1 . . ?
C16G C15G H15G 107.1 . . ?
Si1G C15G H15G 107.1 . . ?
C15G C16G C17G 111.5(11) . . ?
C15G C16G H16M 109.3 . . ?
C17G C16G H16M 109.3 . . ?
C15G C16G H16N 109.3 . . ?
C17G C16G H16N 109.3 . . ?
H16M C16G H16N 108.0 . . ?
C18G C17G C16G 112.5(12) . . ?
C18G C17G H17M 109.1 . . ?
C16G C17G H17M 109.1 . . ?
C18G C17G H17N 109.1 . . ?
C16G C17G H17N 109.1 . . ?
H17M C17G H17N 107.8 . . ?
C17G C18G C19G 112.4(14) . . ?
C17G C18G H18M 109.1 . . ?
C19G C18G H18M 109.1 . . ?
C17G C18G H18N 109.1 . . ?
C19G C18G H18N 109.1 . . ?
H18M C18G H18N 107.9 . . ?
C18G C19G C20G 107.2(12) . . ?
C18G C19G H19M 110.3 . . ?
C20G C19G H19M 110.3 . . ?
C18G C19G H19N 110.3 . . ?
C20G C19G H19N 110.3 . . ?
H19M C19G H19N 108.5 . . ?
C15G C20G C19G 113.8(12) . . ?
C15G C20G H20M 108.8 . . ?
C19G C20G H20M 108.8 . . ?
C15G C20G H20N 108.8 . . ?
C19G C20G H20N 108.8 . . ?
H20M C20G H20N 107.7 . . ?
C8H Si1H C15H 112.1(7) . . ?
C8H Si1H C6H 111.3(7) . . ?
C15H Si1H C6H 112.3(7) . . ?
C8H Si1H C13H 108.0(6) . . ?
C15H Si1H C13H 108.6(6) . . ?
C6H Si1H C13H 104.1(6) . . ?
C3H N2H C7H 119.8(12) . . ?
C3H N2H Pd4 118.3(10) . . ?
C7H N2H Pd4 121.4(9) . . ?
N2H C3H C4H 116.7(13) . . ?
N2H C3H H3H 121.6 . . ?
C4H C3H H3H 121.6 . . ?
C5H C4H C3H 121.6(14) . . ?
C5H C4H H4H 119.2 . . ?
C3H C4H H4H 119.2 . . ?
C4H C5H C6H 122.4(15) . . ?
C4H C5H H5H 118.8 . . ?
C6H C5H H5H 118.8 . . ?
C7H C6H C5H 113.9(13) . . ?
C7H C6H Si1H 120.7(10) . . ?
C5H C6H Si1H 125.2(11) . . ?
C6H C7H N2H 125.3(13) . . ?
C6H C7H H7H 117.4 . . ?
N2H C7H H7H 117.4 . . ?
Si1H C8H H8HA 109.5 . . ?
Si1H C8H H8HB 109.5 . . ?
H8HA C8H H8HB 109.5 . . ?
Si1H C8H H8HC 109.5 . . ?
H8HA C8H H8HC 109.5 . . ?
H8HB C8H H8HC 109.5 . . ?
C14H N9H C10H 117.8(12) . . ?
C14H N9H Pd4 119.2(9) . 2_655 ?
C10H N9H Pd4 123.0(9) . 2_655 ?
N9H C10H C11H 123.5(13) . . ?
N9H C10H H10H 118.3 . . ?
C11H C10H H10H 118.3 . . ?
C12H C11H C10H 118.5(13) . . ?
C12H C11H H11H 120.8 . . ?
C10H C11H H11H 120.8 . . ?
C11H C12H C13H 118.6(13) . . ?
C11H C12H H12H 120.7 . . ?
C13H C12H H12H 120.7 . . ?
C14H C13H C12H 119.4(12) . . ?
C14H C13H Si1H 121.1(10) . . ?
C12H C13H Si1H 119.4(10) . . ?
N9H C14H C13H 122.2(13) . . ?
N9H C14H H14H 118.9 . . ?
C13H C14H H14H 118.9 . . ?
C20H C15H C16H 112.8(13) . . ?
C20H C15H Si1H 112.3(10) . . ?
C16H C15H Si1H 113.9(10) . . ?
C20H C15H H15H 105.7 . . ?
C16H C15H H15H 105.7 . . ?
Si1H C15H H15H 105.7 . . ?
C17H C16H C15H 115.8(13) . . ?
C17H C16H H16O 108.3 . . ?
C15H C16H H16O 108.3 . . ?
C17H C16H H16P 108.3 . . ?
C15H C16H H16P 108.3 . . ?
H16O C16H H16P 107.4 . . ?
C18H C17H C16H 110.7(13) . . ?
C18H C17H H17O 109.5 . . ?
C16H C17H H17O 109.5 . . ?
C18H C17H H17P 109.5 . . ?
C16H C17H H17P 109.5 . . ?
H17O C17H H17P 108.1 . . ?
C17H C18H C19H 114.2(15) . . ?
C17H C18H H18O 108.7 . . ?
C19H C18H H18O 108.7 . . ?
C17H C18H H18P 108.7 . . ?
C19H C18H H18P 108.7 . . ?
H18O C18H H18P 107.6 . . ?
C18H C19H C20H 112.4(13) . . ?
C18H C19H H19O 109.1 . . ?
C20H C19H H19O 109.1 . . ?
C18H C19H H19P 109.1 . . ?
C20H C19H H19P 109.1 . . ?
H19O C19H H19P 107.8 . . ?
C15H C20H C19H 113.4(12) . . ?
C15H C20H H20O 108.9 . . ?
C19H C20H H20O 108.9 . . ?
C15H C20H H20P 108.9 . . ?
C19H C20H H20P 108.9 . . ?
H20O C20H H20P 107.7 . . ?
O4N N1N O2N 119.1(15) . . ?
O4N N1N O3N 115.9(15) . . ?
O2N N1N O3N 115.3(14) . . ?
O7N N5N O6N 137(2) . . ?
O7N N5N O8N 103(2) . . ?
O6N N5N O8N 120(2) . . ?
O24 N6 O25 119.7(15) . . ?
O24 N6 O23 120.0(15) . . ?
O25 N6 O23 119.4(15) . . ?

loop_
_geom_bond_atom_site_label_1
_geom_bond_atom_site_label_2
_geom_bond_distance
_geom_bond_site_symmetry_2
_geom_bond_publ_flag
N7 O10 1.243(13) . ?
N7 O9 1.247(13) . ?
N7 O8 1.250(13) . ?
N10 O18 1.227(12) . ?
N10 O17 1.237(12) . ?
N10 O19 1.243(12) . ?
N8 O21 1.230(12) . ?
N8 O22 1.232(13) . ?
N8 O20 1.242(12) . ?
N1 O2 1.279(12) . ?
N1 O3 1.306(12) . ?
N1 O1 1.351(12) . ?
N2 O12 1.231(10) . ?
N2 O11 1.252(10) . ?
N2 O13 1.279(10) . ?
N4 O15 1.211(10) . ?
N4 O16 1.239(11) . ?
N4 O14 1.270(11) . ?
Pd1 N2C 2.001(13) . ?
Pd1 N2A 2.030(11) . ?
Pd1 N2B 2.034(12) . ?
Pd1 N9C 2.037(12) 2_665 ?
Pd2 N9D 1.994(11) 2_665 ?
Pd2 N9A 2.013(11) . ?
Pd2 N9B 2.042(10) . ?
Pd2 N2D 2.067(10) . ?
Pd3 N2E 2.012(12) . ?
Pd3 N9G 2.013(12) 2_655 ?
Pd3 N2G 2.038(12) . ?
Pd3 N2F 2.043(12) . ?
N3 O7 1.224(6) 2_665 ?
N3 O7 1.224(6) . ?
N3 O5 1.262(10) . ?
Pd4 N9E 1.989(11) . ?
Pd4 N9H 1.995(11) 2_655 ?
Pd4 N9F 2.019(11) . ?
Pd4 N2H 2.055(11) . ?
O4 N5 1.217(6) . ?
Si1A C13A 1.851(15) . ?
Si1A C8A 1.864(13) . ?
Si1A C4A 1.886(13) . ?
Si1A C15A 1.897(15) . ?
N2A C3A 1.327(15) . ?
N2A C7A 1.375(15) . ?
C3A C4A 1.484(18) . ?
C3A H3A 0.9500 . ?
C4A C5A 1.338(16) . ?
C5A C6A 1.410(18) . ?
C5A H5A 0.9500 . ?
C6A C7A 1.430(18) . ?
C6A H6A 0.9500 . ?
C7A H7A 0.9500 . ?
C8A H8AA 0.9800 . ?
C8A H8AB 0.9800 . ?
C8A H8AC 0.9800 . ?
N9A C10A 1.268(15) . ?
N9A C14A 1.333(16) . ?
C10A C11A 1.454(18) . ?
C10A H10A 0.9500 . ?
C11A C12A 1.409(19) . ?
C11A H11A 0.9500 . ?
C12A C13A 1.419(18) . ?
C12A H12A 0.9500 . ?
C13A C14A 1.444(18) . ?
C14A H14A 0.9500 . ?
C15A C16A 1.44(2) . ?
C15A C20A 1.64(2) . ?
C15A H15A 1.0000 . ?
C16A C17A 1.54(2) . ?
C16A H16A 0.9900 . ?
C16A H16B 0.9900 . ?
C17A C18A 1.484(12) . ?
C17A H17A 0.9900 . ?
C17A H17B 0.9900 . ?
C18A C19A 1.491(13) . ?
C18A H18A 0.9900 . ?
C18A H18B 0.9900 . ?
C19A C20A 1.60(2) . ?
C19A H19A 0.9900 . ?
C19A H19B 0.9900 . ?
C20A H20A 0.9900 . ?
C20A H20B 0.9900 . ?
Si1B C15B 1.818(14) . ?
Si1B C6B 1.821(15) . ?
Si1B C8B 1.866(14) . ?
Si1B C13B 1.879(14) . ?
N2B C7B 1.324(16) . ?
N2B C3B 1.433(17) . ?
C3B C4B 1.289(19) . ?
C3B H3B 0.9500 . ?
C4B C5B 1.47(2) . ?
C4B H4B 0.9500 . ?
C5B C6B 1.527(18) . ?
C5B H5B 0.9500 . ?
C6B C7B 1.371(18) . ?
C7B H7B 0.9500 . ?
C8B H8BA 0.9800 . ?
C8B H8BB 0.9800 . ?
C8B H8BC 0.9800 . ?
N9B C14B 1.315(15) . ?
N9B C10B 1.379(16) . ?
C10B C11B 1.292(17) . ?
C10B H10B 0.9500 . ?
C11B C12B 1.333(18) . ?
C11B H11B 0.9500 . ?
C12B C13B 1.401(19) . ?
C12B H12B 0.9500 . ?
C13B C14B 1.378(17) . ?
C14B H14B 0.9500 . ?
C15B C20B 1.496(15) . ?
C15B C16B 1.537(15) . ?
C15B H15B 1.0000 . ?
C16B C17B 1.491(16) . ?
C16B H16C 0.9900 . ?
C16B H16D 0.9900 . ?
C17B C18B 1.412(16) . ?
C17B H17C 0.9900 . ?
C17B H17D 0.9900 . ?
C18B C19B 1.535(17) . ?
C18B H18C 0.9900 . ?
C18B H18D 0.9900 . ?
C19B C20B 1.576(15) . ?
C19B H19C 0.9900 . ?
C19B H19D 0.9900 . ?
C20B H20C 0.9900 . ?
C20B H20D 0.9900 . ?
Si1C C15C 1.809(18) . ?
Si1C C13C 1.837(16) . ?
Si1C C6C 1.844(17) . ?
Si1C C8C 1.913(17) . ?
N2C C3C 1.362(17) . ?
N2C C7C 1.456(18) . ?
C3C C4C 1.38(2) . ?
C3C H3C 0.9500 . ?
C4C C5C 1.47(2) . ?
C4C H4C 0.9500 . ?
C5C C6C 1.39(2) . ?
C5C H5C 0.9500 . ?
N5 O6 1.250(10) . ?
C6C C7C 1.42(2) . ?
C7C H7C 0.9500 . ?
C8C H8CA 0.9800 . ?
C8C H8CB 0.9800 . ?
C8C H8CC 0.9800 . ?
N9C C14C 1.295(16) . ?
N9C C10C 1.346(17) . ?
C10C C11C 1.46(2) . ?
C10C H10C 0.9500 . ?
C11C C12C 1.361(19) . ?
C11C H11C 0.9500 . ?
C12C C13C 1.415(19) . ?
C12C H12C 0.9500 . ?
C13C C14C 1.453(19) . ?
C14C H14C 0.9500 . ?
C15C C16C 1.524(11) . ?
C15C C20C 1.531(18) . ?
C15C H15C 1.0000 . ?
C16C C17C 1.496(11) . ?
C16C H16E 0.9900 . ?
C16C H16F 0.9900 . ?
C17C C18C 1.444(18) . ?
C17C H17E 0.9900 . ?
C17C H17F 0.9900 . ?
C18C C19C 1.543(19) . ?
C18C H18E 0.9900 . ?
C18C H18F 0.9900 . ?
C19C C20C 1.603(18) . ?
C19C H19E 0.9900 . ?
C19C H19F 0.9900 . ?
C20C H20E 0.9900 . ?
C20C H20F 0.9900 . ?
Si1D C15D 1.843(14) . ?
Si1D C8D 1.862(14) . ?
Si1D C6D 1.873(14) . ?
Si1D C13D 1.942(14) . ?
N2D C3D 1.289(14) . ?
N2D C7D 1.323(15) . ?
C3D C4D 1.380(17) . ?
C3D H3D 0.9500 . ?
C4D C5D 1.291(17) . ?
C4D H4D 0.9500 . ?
C5D C6D 1.420(17) . ?
C5D H5D 0.9500 . ?
C6D C7D 1.362(17) . ?
C7D H7D 0.9500 . ?
C8D H8DA 0.9800 . ?
C8D H8DB 0.9800 . ?
C8D H8DC 0.9800 . ?
N9D C14D 1.303(15) . ?
N9D C10D 1.340(16) . ?
C10D C11D 1.333(18) . ?
C10D H10D 0.9500 . ?
C11D C12D 1.340(19) . ?
C11D H11D 0.9500 . ?
C12D C13D 1.345(19) . ?
C12D H12D 0.9500 . ?
C13D C14D 1.391(18) . ?
C14D H14D 0.9500 . ?
C15D C20D 1.497(14) . ?
C15D C16D 1.566(15) . ?
C15D H15D 1.0000 . ?
C16D C17D 1.543(16) . ?
C16D H16G 0.9900 . ?
C16D H16H 0.9900 . ?
C17D C18D 1.451(15) . ?
C17D H17G 0.9900 . ?
C17D H17H 0.9900 . ?
C18D C19D 1.512(16) . ?
C18D H18G 0.9900 . ?
C18D H18H 0.9900 . ?
C19D C20D 1.604(16) . ?
C19D H19G 0.9900 . ?
C19D H19H 0.9900 . ?
C20D H20G 0.9900 . ?
C20D H20H 0.9900 . ?
Si1E C15E 1.820(16) . ?
Si1E C6E 1.849(17) . ?
Si1E C13E 1.917(16) . ?
Si1E C8E 1.924(15) . ?
N2E C7E 1.358(17) . ?
N2E C3E 1.401(16) . ?
C3E C4E 1.332(19) . ?
C3E H3E 0.9500 . ?
C4E C5E 1.40(2) . ?
C4E H4E 0.9500 . ?
C5E C6E 1.370(19) . ?
C5E H5E 0.9500 . ?
C6E C7E 1.38(2) . ?
C7E H7E 0.9500 . ?
C8E H8EA 0.9800 . ?
C8E H8EB 0.9800 . ?
C8E H8EC 0.9800 . ?
N9E C10E 1.348(15) . ?
N9E C14E 1.435(17) . ?
C10E C11E 1.406(19) . ?
C10E H10E 0.9500 . ?
C11E C12E 1.40(2) . ?
C11E H11E 0.9500 . ?
C12E C13E 1.46(2) . ?
C12E H12E 0.9500 . ?
C13E C14E 1.373(18) . ?
C14E H14E 0.9500 . ?
C15E C20E 1.521(16) . ?
C15E C16E 1.565(15) . ?
C15E H15E 1.0000 . ?
C16E C17E 1.561(16) . ?
C16E H16I 0.9900 . ?
C16E H16J 0.9900 . ?
C17E C18E 1.451(17) . ?
C17E H17I 0.9900 . ?
C17E H17J 0.9900 . ?
C18E C19E 1.533(16) . ?
C18E H18I 0.9900 . ?
C18E H18J 0.9900 . ?
C19E C20E 1.614(17) . ?
C19E H19I 0.9900 . ?
C19E H19J 0.9900 . ?
C20E H20I 0.9900 . ?
C20E H20J 0.9900 . ?
Si1F C8F 1.782(17) . ?
Si1F C13F 1.861(17) . ?
Si1F C15F 1.878(16) . ?
Si1F C6F 1.922(16) . ?
N2F C7F 1.326(16) . ?
N2F C3F 1.353(16) . ?
C3F C4F 1.398(19) . ?
C3F H3F 0.9500 . ?
C4F C5F 1.37(2) . ?
C4F H4F 0.9500 . ?
C5F C6F 1.28(2) . ?
C5F H5F 0.9500 . ?
C6F C7F 1.327(19) . ?
C7F H7F 0.9500 . ?
C8F H8FA 0.9800 . ?
C8F H8FB 0.9800 . ?
C8F H8FC 0.9800 . ?
N9F C10F 1.313(16) . ?
N9F C14F 1.331(17) . ?
C10F C11F 1.39(2) . ?
C10F H10F 0.9500 . ?
C11F C12F 1.33(2) . ?
C11F H11F 0.9500 . ?
C12F C13F 1.401(19) . ?
C12F H12F 0.9500 . ?
C13F C14F 1.384(19) . ?
C14F H14F 0.9500 . ?
C15F C16F 1.506(15) . ?
C15F C20F 1.577(16) . ?
C15F H15F 1.0000 . ?
C16F C17F 1.538(16) . ?
C16F H16K 0.9900 . ?
C16F H16L 0.9900 . ?
C17F C18F 1.441(16) . ?
C17F H17K 0.9900 . ?
C17F H17L 0.9900 . ?
C18F C19F 1.545(16) . ?
C18F H18K 0.9900 . ?
C18F H18L 0.9900 . ?
C19F C20F 1.600(17) . ?
C19F H19K 0.9900 . ?
C19F H19L 0.9900 . ?
C20F H20K 0.9900 . ?
C20F H20L 0.9900 . ?
Si1G C6G 1.796(15) . ?
Si1G C15G 1.823(14) . ?
Si1G C8G 1.838(13) . ?
Si1G C13G 1.875(14) . ?
N2G C7G 1.275(16) . ?
N2G C3G 1.359(17) . ?
C3G C4G 1.35(2) . ?
C3G H3G 0.9500 . ?
C4G C5G 1.476(17) . ?
C4G H4G 0.9500 . ?
C5G C6G 1.486(19) . ?
C5G H5G 0.9500 . ?
C6G C7G 1.479(19) . ?
C7G H7G 0.9500 . ?
C8G H8GA 0.9800 . ?
C8G H8GB 0.9800 . ?
C8G H8GC 0.9800 . ?
N9G C10G 1.248(15) . ?
N9G C14G 1.388(16) . ?
C10G C11G 1.420(19) . ?
C10G H10G 0.9500 . ?
C11G C12G 1.376(18) . ?
C11G H11G 0.9500 . ?
C12G C13G 1.403(19) . ?
C12G H12G 0.9500 . ?
C13G C14G 1.338(17) . ?
C14G H14G 0.9500 . ?
C15G C20G 1.473(15) . ?
C15G C16G 1.540(15) . ?
C15G H15G 1.0000 . ?
C16G C17G 1.548(15) . ?
C16G H16M 0.9900 . ?
C16G H16N 0.9900 . ?
C17G C18G 1.433(15) . ?
C17G H17M 0.9900 . ?
C17G H17N 0.9900 . ?
C18G C19G 1.527(16) . ?
C18G H18M 0.9900 . ?
C18G H18N 0.9900 . ?
C19G C20G 1.587(16) . ?
C19G H19M 0.9900 . ?
C19G H19N 0.9900 . ?
C20G H20M 0.9900 . ?
C20G H20N 0.9900 . ?
Si1H C8H 1.843(14) . ?
Si1H C15H 1.861(14) . ?
Si1H C6H 1.870(15) . ?
Si1H C13H 1.907(13) . ?
N2H C3H 1.331(16) . ?
N2H C7H 1.354(16) . ?
C3H C4H 1.427(19) . ?
C3H H3H 0.9500 . ?
C4H C5H 1.246(17) . ?
C4H H4H 0.9500 . ?
C5H C6H 1.443(17) . ?
C5H H5H 0.9500 . ?
C6H C7H 1.306(17) . ?
C7H H7H 0.9500 . ?
C8H H8HA 0.9800 . ?
C8H H8HB 0.9800 . ?
C8H H8HC 0.9800 . ?
N9H C14H 1.340(15) . ?
N9H C10H 1.372(16) . ?
C10H C11H 1.401(18) . ?
C10H H10H 0.9500 . ?
C11H C12H 1.376(18) . ?
C11H H11H 0.9500 . ?
C12H C13H 1.425(17) . ?
C12H H12H 0.9500 . ?
C13H C14H 1.398(17) . ?
C14H H14H 0.9500 . ?
C15H C20H 1.483(16) . ?
C15H C16H 1.531(15) . ?
C15H H15H 1.0000 . ?
C16H C17H 1.521(15) . ?
C16H H16O 0.9900 . ?
C16H H16P 0.9900 . ?
C17H C18H 1.456(16) . ?
C17H H17O 0.9900 . ?
C17H H17P 0.9900 . ?
C18H C19H 1.510(17) . ?
C18H H18O 0.9900 . ?
C18H H18P 0.9900 . ?
C19H C20H 1.576(16) . ?
C19H H19O 0.9900 . ?
C19H H19P 0.9900 . ?
C20H H20O 0.9900 . ?
C20H H20P 0.9900 . ?
N1N O4N 1.222(12) . ?
N1N O2N 1.241(12) . ?
N1N O3N 1.277(12) . ?
N5N O7N 1.21(2) . ?
N5N O6N 1.26(2) . ?
N5N O8N 1.31(2) . ?
N6 O24 1.225(13) . ?
N6 O25 1.242(13) . ?
N6 O23 1.243(13) . ?

loop_
_geom_torsion_atom_site_label_1
_geom_torsion_atom_site_label_2
_geom_torsion_atom_site_label_3
_geom_torsion_atom_site_label_4
_geom_torsion
_geom_torsion_site_symmetry_1
_geom_torsion_site_symmetry_2
_geom_torsion_site_symmetry_3
_geom_torsion_site_symmetry_4
_geom_torsion_publ_flag
C7A N2A C3A C4A 8.3(19) . . . . ?
Pd1 N2A C3A C4A -178.5(9) . . . . ?
N2A C3A C4A C5A -9.0(18) . . . . ?
N2A C3A C4A Si1A -175.1(9) . . . . ?
C13A Si1A C4A C5A 43.5(13) . . . . ?
C8A Si1A C4A C5A 161.2(12) . . . . ?
C15A Si1A C4A C5A -72.7(14) . . . . ?
C13A Si1A C4A C3A -152.1(10) . . . . ?
C8A Si1A C4A C3A -34.4(11) . . . . ?
C15A Si1A C4A C3A 91.6(11) . . . . ?
C3A C4A C5A C6A 7(2) . . . . ?
Si1A C4A C5A C6A 172.2(11) . . . . ?
C4A C5A C6A C7A -5(2) . . . . ?
C3A N2A C7A C6A -5(2) . . . . ?
Pd1 N2A C7A C6A -178.1(9) . . . . ?
C5A C6A C7A N2A 2.8(19) . . . . ?
C14A N9A C10A C11A -0.7(18) . . . . ?
Pd2 N9A C10A C11A -175.8(9) . . . . ?
N9A C10A C11A C12A 3(2) . . . . ?
C10A C11A C12A C13A -3(2) . . . . ?
C11A C12A C13A C14A 0.2(19) . . . . ?
C11A C12A C13A Si1A 178.1(10) . . . . ?
C8A Si1A C13A C12A 130.9(12) . . . . ?
C4A Si1A C13A C12A -112.7(12) . . . . ?
C15A Si1A C13A C12A 3.4(14) . . . . ?
C8A Si1A C13A C14A -51.4(12) . . . . ?
C4A Si1A C13A C14A 65.1(11) . . . . ?
C15A Si1A C13A C14A -178.8(11) . . . . ?
C10A N9A C14A C13A -2(2) . . . . ?
Pd2 N9A C14A C13A 173.2(10) . . . . ?
C12A C13A C14A N9A 2(2) . . . . ?
Si1A C13A C14A N9A -175.8(10) . . . . ?
C13A Si1A C15A C16A 76.6(14) . . . . ?
C8A Si1A C15A C16A -48.9(15) . . . . ?
C4A Si1A C15A C16A -171.8(12) . . . . ?
C13A Si1A C15A C20A -169.7(11) . . . . ?
C8A Si1A C15A C20A 64.9(13) . . . . ?
C4A Si1A C15A C20A -58.0(13) . . . . ?
C20A C15A C16A C17A 64.4(19) . . . . ?
Si1A C15A C16A C17A -179.2(12) . . . . ?
C15A C16A C17A C18A -55(2) . . . . ?
C16A C17A C18A C19A 53(2) . . . . ?
C17A C18A C19A C20A -63(2) . . . . ?
C18A C19A C20A C15A 68.6(19) . . . . ?
C16A C15A C20A C19A -71.6(17) . . . . ?
Si1A C15A C20A C19A 168.0(11) . . . . ?
C7B N2B C3B C4B 6(2) . . . . ?
Pd1 N2B C3B C4B -163.9(12) . . . . ?
N2B C3B C4B C5B -7(2) . . . . ?
C3B C4B C5B C6B 3(2) . . . . ?
C4B C5B C6B C7B 1.0(18) . . . . ?
C4B C5B C6B Si1B 178.2(11) . . . . ?
C15B Si1B C6B C7B -179.9(11) . . . . ?
C8B Si1B C6B C7B -54.7(13) . . . . ?
C13B Si1B C6B C7B 63.1(13) . . . . ?
C15B Si1B C6B C5B 3.2(13) . . . . ?
C8B Si1B C6B C5B 128.3(11) . . . . ?
C13B Si1B C6B C5B -113.8(11) . . . . ?
C3B N2B C7B C6B -2(2) . . . . ?
Pd1 N2B C7B C6B 167.8(11) . . . . ?
C5B C6B C7B N2B -1(2) . . . . ?
Si1B C6B C7B N2B -178.5(11) . . . . ?
C14B N9B C10B C11B 5.8(19) . . . . ?
Pd2 N9B C10B C11B -176.2(11) . . . . ?
N9B C10B C11B C12B -6(2) . . . . ?
C10B C11B C12B C13B 3(2) . . . . ?
C11B C12B C13B C14B 1(2) . . . . ?
C11B C12B C13B Si1B 173.1(12) . . . . ?
C15B Si1B C13B C14B 98.1(12) . . . . ?
C6B Si1B C13B C14B -141.3(11) . . . . ?
C8B Si1B C13B C14B -22.7(14) . . . . ?
C15B Si1B C13B C12B -73.0(14) . . . . ?
C6B Si1B C13B C12B 47.6(14) . . . . ?
C8B Si1B C13B C12B 166.2(12) . . . . ?
C10B N9B C14B C13B -1.8(18) . . . . ?
Pd2 N9B C14B C13B -179.9(10) . . . . ?
C12B C13B C14B N9B -1.5(19) . . . . ?
Si1B C13B C14B N9B -173.4(10) . . . . ?
C6B Si1B C15B C20B 65.7(14) . . . . ?
C8B Si1B C15B C20B -58.4(14) . . . . ?
C13B Si1B C15B C20B -177.3(12) . . . . ?
C6B Si1B C15B C16B -162.9(11) . . . . ?
C8B Si1B C15B C16B 73.0(13) . . . . ?
C13B Si1B C15B C16B -45.9(14) . . . . ?
C20B C15B C16B C17B -48(2) . . . . ?
Si1B C15B C16B C17B 177.4(13) . . . . ?
C15B C16B C17B C18B 51(2) . . . . ?
C16B C17B C18B C19B -55(2) . . . . ?
C17B C18B C19B C20B 57(2) . . . . ?
C16B C15B C20B C19B 47.8(18) . . . . ?
Si1B C15B C20B C19B -179.7(11) . . . . ?
C18B C19B C20B C15B -52.8(18) . . . . ?
C7C N2C C3C C4C -3(2) . . . . ?
Pd1 N2C C3C C4C 170.8(11) . . . . ?
N2C C3C C4C C5C 7(2) . . . . ?
C3C C4C C5C C6C -7(2) . . . . ?
C4C C5C C6C C7C 3(2) . . . . ?
C4C C5C C6C Si1C -179.2(11) . . . . ?
C15C Si1C C6C C5C -156.2(13) . . . . ?
C13C Si1C C6C C5C 84.1(14) . . . . ?
C8C Si1C C6C C5C -34.1(15) . . . . ?
C15C Si1C C6C C7C 21.4(14) . . . . ?
C13C Si1C C6C C7C -98.3(12) . . . . ?
C8C Si1C C6C C7C 143.4(12) . . . . ?
C5C C6C C7C N2C 1(2) . . . . ?
Si1C C6C C7C N2C -176.8(10) . . . . ?
C3C N2C C7C C6C -0.9(19) . . . . ?
Pd1 N2C C7C C6C -175.4(10) . . . . ?
C14C N9C C10C C11C -3(2) . . . . ?
Pd1 N9C C10C C11C 175.0(11) 2_665 . . . ?
N9C C10C C11C C12C 3(2) . . . . ?
C10C C11C C12C C13C 1(2) . . . . ?
C11C C12C C13C C14C -5(2) . . . . ?
C11C C12C C13C Si1C 179.0(13) . . . . ?
C15C Si1C C13C C12C 86.2(16) . . . . ?
C6C Si1C C13C C12C -155.6(14) . . . . ?
C8C Si1C C13C C12C -42.8(17) . . . . ?
C15C Si1C C13C C14C -89.5(15) . . . . ?
C6C Si1C C13C C14C 28.8(15) . . . . ?
C8C Si1C C13C C14C 141.6(13) . . . . ?
C10C N9C C14C C13C -2(2) . . . . ?
Pd1 N9C C14C C13C -179.8(11) 2_665 . . . ?
C12C C13C C14C N9C 6(2) . . . . ?
Si1C C13C C14C N9C -178.3(11) . . . . ?
C13C Si1C C15C C16C -176.7(15) . . . . ?
C6C Si1C C15C C16C 64.1(17) . . . . ?
C8C Si1C C15C C16C -49.9(18) . . . . ?
C13C Si1C C15C C20C -50.5(18) . . . . ?
C6C Si1C C15C C20C -169.7(15) . . . . ?
C8C Si1C C15C C20C 76.2(18) . . . . ?
C20C C15C C16C C17C 60(2) . . . . ?
Si1C C15C C16C C17C -172.9(15) . . . . ?
C15C C16C C17C C18C -58(3) . . . . ?
C16C C17C C18C C19C 59(3) . . . . ?
C17C C18C C19C C20C -62(3) . . . . ?
C16C C15C C20C C19C -59(2) . . . . ?
Si1C C15C C20C C19C 170.5(15) . . . . ?
C18C C19C C20C C15C 60(2) . . . . ?
C7D N2D C3D C4D 0.6(18) . . . . ?
Pd2 N2D C3D C4D 176.2(9) . . . . ?
N2D C3D C4D C5D -0.6(19) . . . . ?
C3D C4D C5D C6D 1(2) . . . . ?
C4D C5D C6D C7D -1.9(18) . . . . ?
C4D C5D C6D Si1D -178.6(11) . . . . ?
C15D Si1D C6D C7D -89.7(12) . . . . ?
C8D Si1D C6D C7D 147.9(12) . . . . ?
C13D Si1D C6D C7D 29.5(13) . . . . ?
C15D Si1D C6D C5D 86.6(12) . . . . ?
C8D Si1D C6D C5D -35.8(13) . . . . ?
C13D Si1D C6D C5D -154.2(11) . . . . ?
C3D N2D C7D C6D -1.4(19) . . . . ?
Pd2 N2D C7D C6D -176.8(10) . . . . ?
C5D C6D C7D N2D 2.0(19) . . . . ?
Si1D C6D C7D N2D 178.5(10) . . . . ?
C14D N9D C10D C11D -6(2) . . . . ?
Pd2 N9D C10D C11D 173.8(11) 2_665 . . . ?
N9D C10D C11D C12D 10(2) . . . . ?
C10D C11D C12D C13D -14(2) . . . . ?
C11D C12D C13D C14D 12(2) . . . . ?
C11D C12D C13D Si1D -176.9(12) . . . . ?
C10D N9D C14D C13D 4.0(19) . . . . ?
Pd2 N9D C14D C13D -175.6(10) 2_665 . . . ?
C12D C13D C14D N9D -7(2) . . . . ?
Si1D C13D C14D N9D -178.0(11) . . . . ?
C8D Si1D C15D C20D 64.4(12) . . . . ?
C6D Si1D C15D C20D -57.6(11) . . . . ?
C13D Si1D C15D C20D -174.4(10) . . . . ?
C8D Si1D C15D C16D -55.7(11) . . . . ?
C6D Si1D C15D C16D -177.8(9) . . . . ?
C13D Si1D C15D C16D 65.4(11) . . . . ?
C20D C15D C16D C17D 57.6(15) . . . . ?
Si1D C15D C16D C17D 179.0(9) . . . . ?
C15D C16D C17D C18D -57.4(16) . . . . ?
C16D C17D C18D C19D 59.4(18) . . . . ?
C17D C18D C19D C20D -58.8(17) . . . . ?
C16D C15D C20D C19D -60.4(15) . . . . ?
Si1D C15D C20D C19D 177.6(10) . . . . ?
C18D C19D C20D C15D 60.9(15) . . . . ?
C7E N2E C3E C4E -6(2) . . . . ?
Pd3 N2E C3E C4E -175.1(11) . . . . ?
N2E C3E C4E C5E 2(2) . . . . ?
C3E C4E C5E C6E 2(2) . . . . ?
C4E C5E C6E C7E -3(2) . . . . ?
C4E C5E C6E Si1E 179.0(12) . . . . ?
C15E Si1E C6E C5E -91.1(14) . . . . ?
C13E Si1E C6E C5E 149.6(12) . . . . ?
C8E Si1E C6E C5E 31.0(15) . . . . ?
C15E Si1E C6E C7E 90.5(14) . . . . ?
C13E Si1E C6E C7E -28.8(15) . . . . ?
C8E Si1E C6E C7E -147.4(13) . . . . ?
C3E N2E C7E C6E 6(2) . . . . ?
Pd3 N2E C7E C6E 174.4(11) . . . . ?
C5E C6E C7E N2E -2(2) . . . . ?
Si1E C6E C7E N2E 176.9(11) . . . . ?
C14E N9E C10E C11E -2(2) . . . . ?
Pd4 N9E C10E C11E 176.8(11) . . . . ?
N9E C10E C11E C12E 3(2) . . . . ?
C10E C11E C12E C13E -7(2) . . . . ?
C11E C12E C13E C14E 11(2) . . . . ?
C11E C12E C13E Si1E 178.4(11) . . . . ?
C12E C13E C14E N9E -11(2) . . . . ?
Si1E C13E C14E N9E -178.0(10) . . . . ?
C10E N9E C14E C13E 5.8(19) . . . . ?
Pd4 N9E C14E C13E -172.9(11) . . . . ?
C6E Si1E C15E C20E 176.9(10) . . . . ?
C13E Si1E C15E C20E -60.1(11) . . . . ?
C8E Si1E C15E C20E 55.0(12) . . . . ?
C6E Si1E C15E C16E 54.5(13) . . . . ?
C13E Si1E C15E C16E 177.6(11) . . . . ?
C8E Si1E C15E C16E -67.3(13) . . . . ?
C20E C15E C16E C17E 59.2(18) . . . . ?
Si1E C15E C16E C17E -179.2(11) . . . . ?
C15E C16E C17E C18E -66.2(17) . . . . ?
C16E C17E C18E C19E 67.1(18) . . . . ?
C17E C18E C19E C20E -59(2) . . . . ?
C16E C15E C20E C19E -52.1(17) . . . . ?
Si1E C15E C20E C19E -174.1(10) . . . . ?
C18E C19E C20E C15E 51.2(18) . . . . ?
C7F N2F C3F C4F -2(2) . . . . ?
Pd3 N2F C3F C4F -173.9(11) . . . . ?
N2F C3F C4F C5F -1(2) . . . . ?
C3F C4F C5F C6F -2(3) . . . . ?
C4F C5F C6F C7F 7(3) . . . . ?
C4F C5F C6F Si1F -178.6(13) . . . . ?
C3F N2F C7F C6F 9(2) . . . . ?
Pd3 N2F C7F C6F -179.5(13) . . . . ?
C5F C6F C7F N2F -12(3) . . . . ?
Si1F C6F C7F N2F 174.1(12) . . . . ?
C14F N9F C10F C11F 5(2) . . . . ?
Pd4 N9F C10F C11F -172.2(11) . . . . ?
N9F C10F C11F C12F -8(2) . . . . ?
C10F C11F C12F C13F -1(2) . . . . ?
C11F C12F C13F C14F 10(2) . . . . ?
C11F C12F C13F Si1F 177.5(13) . . . . ?
C8F Si1F C13F C14F -152.0(13) . . . . ?
C15F Si1F C13F C14F 83.7(14) . . . . ?
C6F Si1F C13F C14F -36.8(15) . . . . ?
C8F Si1F C13F C12F 42.2(15) . . . . ?
C15F Si1F C13F C12F -82.1(14) . . . . ?
C6F Si1F C13F C12F 157.4(13) . . . . ?
C10F N9F C14F C13F 7(2) . . . . ?
Pd4 N9F C14F C13F -176.2(11) . . . . ?
C12F C13F C14F N9F -14(2) . . . . ?
Si1F C13F C14F N9F 178.9(11) . . . . ?
C8F Si1F C15F C16F -63.5(14) . . . . ?
C13F Si1F C15F C16F 55.9(13) . . . . ?
C6F Si1F C15F C16F 175.8(11) . . . . ?
C8F Si1F C15F C20F 60.1(13) . . . . ?
C13F Si1F C15F C20F 179.5(10) . . . . ?
C6F Si1F C15F C20F -60.6(13) . . . . ?
C20F C15F C16F C17F 51(2) . . . . ?
Si1F C15F C16F C17F 177.0(11) . . . . ?
C15F C16F C17F C18F -51(2) . . . . ?
C16F C17F C18F C19F 50(2) . . . . ?
C17F C18F C19F C20F -53(2) . . . . ?
C16F C15F C20F C19F -53.9(18) . . . . ?
Si1F C15F C20F C19F 179.7(11) . . . . ?
C18F C19F C20F C15F 55.0(19) . . . . ?
C7G N2G C3G C4G -3(2) . . . . ?
Pd3 N2G C3G C4G 171.6(12) . . . . ?
N2G C3G C4G C5G -2(2) . . . . ?
C3G C4G C5G C6G 9(2) . . . . ?
C4G C5G C6G C7G -10.5(18) . . . . ?
C4G C5G C6G Si1G -175.8(11) . . . . ?
C15G Si1G C6G C7G -179.9(11) . . . . ?
C8G Si1G C6G C7G 52.7(13) . . . . ?
C13G Si1G C6G C7G -62.6(13) . . . . ?
C15G Si1G C6G C5G -15.4(15) . . . . ?
C8G Si1G C6G C5G -142.9(12) . . . . ?
C13G Si1G C6G C5G 101.9(13) . . . . ?
C3G N2G C7G C6G 1(2) . . . . ?
Pd3 N2G C7G C6G -174.1(10) . . . . ?
C5G C6G C7G N2G 7(2) . . . . ?
Si1G C6G C7G N2G 172.5(11) . . . . ?
C14G N9G C10G C11G -1(2) . . . . ?
Pd3 N9G C10G C11G -174.9(10) 2_655 . . . ?
N9G C10G C11G C12G -2(2) . . . . ?
C10G C11G C12G C13G 3(2) . . . . ?
C11G C12G C13G C14G -1(2) . . . . ?
C11G C12G C13G Si1G -174.1(11) . . . . ?
C6G Si1G C13G C14G 146.2(11) . . . . ?
C15G Si1G C13G C14G -93.3(12) . . . . ?
C8G Si1G C13G C14G 29.1(13) . . . . ?
C6G Si1G C13G C12G -41.3(12) . . . . ?
C15G Si1G C13G C12G 79.2(12) . . . . ?
C8G Si1G C13G C12G -158.3(11) . . . . ?
C12G C13G C14G N9G -3(2) . . . . ?
Si1G C13G C14G N9G 170.1(10) . . . . ?
C10G N9G C14G C13G 3.9(19) . . . . ?
Pd3 N9G C14G C13G 177.7(10) 2_655 . . . ?
C6G Si1G C15G C20G 170.8(11) . . . . ?
C8G Si1G C15G C20G -64.8(14) . . . . ?
C13G Si1G C15G C20G 52.3(13) . . . . ?
C6G Si1G C15G C16G -63.7(13) . . . . ?
C8G Si1G C15G C16G 60.7(12) . . . . ?
C13G Si1G C15G C16G 177.8(10) . . . . ?
C20G C15G C16G C17G -50.4(17) . . . . ?
Si1G C15G C16G C17G -176.5(11) . . . . ?
C15G C16G C17G C18G 54.0(19) . . . . ?
C16G C17G C18G C19G -59(2) . . . . ?
C17G C18G C19G C20G 57.6(19) . . . . ?
C16G C15G C20G C19G 53.3(19) . . . . ?
Si1G C15G C20G C19G 179.8(11) . . . . ?
C18G C19G C20G C15G -55.6(19) . . . . ?
C7H N2H C3H C4H -1.5(18) . . . . ?
Pd4 N2H C3H C4H 169.9(9) . . . . ?
N2H C3H C4H C5H -1(2) . . . . ?
C3H C4H C5H C6H 5(2) . . . . ?
C4H C5H C6H C7H -6(2) . . . . ?
C4H C5H C6H Si1H 178.9(12) . . . . ?
C8H Si1H C6H C7H 48.1(13) . . . . ?
C15H Si1H C6H C7H 174.7(12) . . . . ?
C13H Si1H C6H C7H -68.0(13) . . . . ?
C8H Si1H C6H C5H -137.2(11) . . . . ?
C15H Si1H C6H C5H -10.6(14) . . . . ?
C13H Si1H C6H C5H 106.6(12) . . . . ?
C5H C6H C7H N2H 4(2) . . . . ?
Si1H C6H C7H N2H 178.9(10) . . . . ?
C3H N2H C7H C6H 0(2) . . . . ?
Pd4 N2H C7H C6H -171.2(11) . . . . ?
C14H N9H C10H C11H -0.4(19) . . . . ?
Pd4 N9H C10H C11H 178.1(10) 2_655 . . . ?
N9H C10H C11H C12H -1(2) . . . . ?
C10H C11H C12H C13H 1.9(18) . . . . ?
C11H C12H C13H C14H -2.4(18) . . . . ?
C11H C12H C13H Si1H -177.8(10) . . . . ?
C10H N9H C14H C13H -0.1(18) . . . . ?
Pd4 N9H C14H C13H -178.7(9) 2_655 . . . ?
C12H C13H C14H N9H 1.5(19) . . . . ?
Si1H C13H C14H N9H 176.9(9) . . . . ?
C8H Si1H C15H C20H -66.1(14) . . . . ?
C6H Si1H C15H C20H 167.7(12) . . . . ?
C13H Si1H C15H C20H 53.2(15) . . . . ?
C8H Si1H C15H C16H 63.6(14) . . . . ?
C6H Si1H C15H C16H -62.6(14) . . . . ?
C13H Si1H C15H C16H -177.1(12) . . . . ?
C20H C15H C16H C17H -47(2) . . . . ?
Si1H C15H C16H C17H -176.9(13) . . . . ?
C15H C16H C17H C18H 51(2) . . . . ?
C16H C17H C18H C19H -54(2) . . . . ?
C17H C18H C19H C20H 52(2) . . . . ?
C16H C15H C20H C19H 44(2) . . . . ?
Si1H C15H C20H C19H 174.2(13) . . . . ?
C18H C19H C20H C15H -47(2) . . . . ?
